data_7035887
loop_
_publ_author_name
'Ge, Jing-Yuan'
'Ru, Jing'
'Gao, Feng'
'Song, You'
'Zhou, Xin-Hui'
'Zuo, Jing-Lin'

_publ_section_title
;
 Pentanuclear lanthanide pyramids based on thiacalix[4]arene ligand
 exhibiting slow magnetic relaxation.
;
_journal_issue 35
_journal_name_full 'Dalton transactions (Cambridge, England : 2003)'
_journal_page_first 15481
_journal_page_last 15490
_journal_paper_doi 10.1039/c5dt02062j
_journal_volume 44
_journal_year 2015
_chemical_formula_moiety 'C74 H105 Cl6 Dy5 O24 S4'
_chemical_formula_sum 'C74 H105 Cl6 Dy5 O24 S4'
_chemical_formula_weight 2532.02
_chemical_name_systematic
; 
 ? 
;
_space_group_IT_number 2
_symmetry_cell_setting triclinic
_symmetry_space_group_name_Hall '-P 1'
_symmetry_space_group_name_H-M 'P -1'
_atom_sites_solution_hydrogens geom
_atom_sites_solution_primary direct
_atom_sites_solution_secondary difmap
_audit_creation_method SHELXL-97
_audit_update_record
;
2015-07-10 deposited with the CCDC.
2015-07-20 downloaded from the CCDC.
;
_cell_angle_alpha 92.311(4)
_cell_angle_beta 90.557(4)
_cell_angle_gamma 111.324(3)
_cell_formula_units_Z 2
_cell_length_a 16.261(4)
_cell_length_b 17.318(4)
_cell_length_c 19.980(5)
_cell_measurement_reflns_used 8976
_cell_measurement_temperature 123(2)
_cell_measurement_theta_max 25.567
_cell_measurement_theta_min 2.379
_cell_volume 5235(2)
_computing_cell_refinement 'Bruker SMART'
_computing_data_collection 'Bruker SMART'
_computing_data_reduction 'Bruker SMART'
_computing_molecular_graphics 'Bruker SHELXTL'
_computing_publication_material 'Bruker SHELXTL'
_computing_structure_refinement 'SHELXL-97 (Sheldrick, 1997)'
_computing_structure_solution 'SHELXS-97 (Sheldrick, 1990)'
_diffrn_ambient_temperature 123(2)
_diffrn_measured_fraction_theta_full 0.990
_diffrn_measured_fraction_theta_max 0.990
_diffrn_measurement_device_type 'CCD area detector'
_diffrn_measurement_method 'phi and omega scans'
_diffrn_radiation_monochromator graphite
_diffrn_radiation_source 'fine-focus sealed tube'
_diffrn_radiation_type MoK\a
_diffrn_radiation_wavelength 0.71073
_diffrn_reflns_av_R_equivalents 0.0634
_diffrn_reflns_av_unetI/netI 0.0907
_diffrn_reflns_limit_h_max 18
_diffrn_reflns_limit_h_min -19
_diffrn_reflns_limit_k_max 21
_diffrn_reflns_limit_k_min -20
_diffrn_reflns_limit_l_max 21
_diffrn_reflns_limit_l_min -24
_diffrn_reflns_number 40994
_diffrn_reflns_theta_full 25.60
_diffrn_reflns_theta_max 25.60
_diffrn_reflns_theta_min 1.34
_exptl_absorpt_coefficient_mu 3.816
_exptl_absorpt_correction_T_max 0.3842
_exptl_absorpt_correction_T_min 0.3570
_exptl_absorpt_correction_type multi-scan
_exptl_absorpt_process_details sadabs
_exptl_crystal_colour colourless
_exptl_crystal_density_diffrn 1.606
_exptl_crystal_density_method 'not measured'
_exptl_crystal_description block
_exptl_crystal_F_000 2474
_exptl_crystal_size_max 0.34
_exptl_crystal_size_mid 0.33
_exptl_crystal_size_min 0.31
_refine_diff_density_max 1.731
_refine_diff_density_min -2.830
_refine_diff_density_rms 0.365
_refine_ls_extinction_method none
_refine_ls_goodness_of_fit_ref 1.035
_refine_ls_hydrogen_treatment mixed
_refine_ls_matrix_type full
_refine_ls_number_parameters 1100
_refine_ls_number_reflns 19504
_refine_ls_number_restraints 287
_refine_ls_restrained_S_all 1.049
_refine_ls_R_factor_all 0.0993
_refine_ls_R_factor_gt 0.0615
_refine_ls_shift/su_max 0.018
_refine_ls_shift/su_mean 0.001
_refine_ls_structure_factor_coef Fsqd
_refine_ls_weighting_details 'calc w=1/[\s^2^(Fo^2^)+(0.1404P)^2^+7.7828P] where P=(Fo^2^+2Fc^2^)/3'
_refine_ls_weighting_scheme calc
_refine_ls_wR_factor_gt 0.1769
_refine_ls_wR_factor_ref 0.2377
_reflns_number_gt 12916
_reflns_number_total 19504
_reflns_threshold_expression >2sigma(I)
_cod_data_source_file c5dt02062j2.cif
_cod_data_source_block 1
_cod_depositor_comments
;
The following automatic conversions were performed:

'_symmetry_cell_setting' value 'Triclinic' changed to 'triclinic'
according to
/usr/data/users/saulius/crontab/automatic-downloads/rss-feeds/RSC/lib/dictionaries/cif_core.dic
dictionary named 'cif_core.dic' version 2.4.2 from 2011-04-26.

Automatic conversion script
Id: cif_fix_values 3271 2015-04-21 07:52:19Z andrius 

 Adding full bibliography for 7035887--7035892.cif.
;
_cod_original_sg_symbol_H-M P-1
_cod_database_code 7035887

loop_
_symmetry_equiv_pos_as_xyz
'x, y, z'
'-x, -y, -z'

loop_
_atom_site_label
_atom_site_type_symbol
_atom_site_fract_x
_atom_site_fract_y
_atom_site_fract_z
_atom_site_U_iso_or_equiv
_atom_site_adp_type
_atom_site_occupancy
_atom_site_symmetry_multiplicity
_atom_site_calc_flag
_atom_site_refinement_flags
Dy1 Dy 0.88341(2) -0.03987(2) 0.258444(19) 0.04032(9) Uani 1 1 d .
Dy2 Dy 0.75677(2) -0.02935(2) 0.117051(18) 0.04243(10) Uani 1 1 d .
Dy3 Dy 0.58266(2) -0.03255(2) 0.223100(19) 0.04220(10) Uani 1 1 d .
Dy4 Dy 0.70998(2) -0.04270(2) 0.365108(18) 0.03965(10) Uani 1 1 d .
Dy5 Dy 0.66230(3) -0.21065(2) 0.22833(2) 0.04758(11) Uani 1 1 d .
O1 O 0.8870(3) 0.0555(3) 0.1772(3) 0.0429(14) Uani 1 1 d .
O2 O 0.6808(3) 0.0575(3) 0.1500(3) 0.0485(15) Uani 1 1 d .
O3 O 0.6539(3) 0.0512(3) 0.3177(3) 0.0451(14) Uani 1 1 d .
O4 O 0.8529(3) 0.0438(3) 0.3434(3) 0.0444(14) Uani 1 1 d .
O5 O 0.7386(3) -0.0218(3) 0.2412(2) 0.0372(13) Uani 1 1 d .
O6 O 0.7688(3) -0.1333(3) 0.3157(3) 0.0455(14) Uani 1 1 d .
O7 O 0.7965(3) -0.1270(3) 0.1726(3) 0.0458(14) Uani 1 1 d .
O8 O 0.6242(4) -0.1219(3) 0.1535(3) 0.0499(15) Uani 1 1 d .
O9 O 0.5951(3) -0.1297(3) 0.2955(3) 0.0473(15) Uani 1 1 d .
O10 O 0.9589(4) -0.0873(4) 0.3320(4) 0.080(2) Uani 1 1 d .
O11 O 0.9901(4) -0.0633(4) 0.1954(4) 0.071(2) Uani 1 1 d .
O12 O 0.8442(4) -0.0549(4) 0.0371(3) 0.0673(19) Uani 1 1 d .
O13 O 0.6691(4) -0.0662(5) 0.0236(3) 0.074(2) Uani 1 1 d .
O14 O 0.4753(4) -0.0718(4) 0.1416(4) 0.076(2) Uani 1 1 d .
O15 O 0.4566(4) -0.0552(5) 0.2782(4) 0.078(2) Uani 1 1 d .
O16 O 0.6068(4) -0.0743(4) 0.4441(3) 0.066(2) Uani 1 1 d .
O17 O 0.7712(5) -0.0836(5) 0.4541(3) 0.077(2) Uani 1 1 d .
O18 O 0.6126(5) -0.2909(5) 0.3211(4) 0.083(2) Uani 1 1 d .
O19 O 0.7487(4) -0.2920(4) 0.2388(3) 0.0673(19) Uani 1 1 d .
O20 O 0.6481(4) -0.2845(4) 0.1261(3) 0.074(2) Uani 1 1 d .
O21 O 0.5109(4) -0.2805(4) 0.2069(4) 0.077(2) Uani 1 1 d .
O22 O 0.8735(12) 0.7420(8) 0.1192(12) 0.312(13) Uani 1 1 d D
H22 H 0.8835(13) 0.7905(10) 0.1425(18) 0.469 Uiso 1 1 d D
O23 O 0.3927(15) 0.4857(10) 0.3617(16) 0.50(2) Uani 1 1 d .
H23F H 0.4306 0.4864 0.3326 0.604 Uiso 1 1 d R
H23G H 0.3646 0.5156 0.3488 0.604 Uiso 1 1 d RD
O24 O 0.2965(8) 0.2942(10) 0.3278(10) 0.254(9) Uani 1 1 d .
H24C H 0.2714 0.2421 0.3203 0.305 Uiso 1 1 d R
H24D H 0.3401 0.3110 0.3019 0.305 Uiso 1 1 d R
S1 S 1.03295(12) 0.11659(13) 0.28217(11) 0.0475(5) Uani 1 1 d .
S2 S 0.83636(14) 0.13682(14) 0.06107(10) 0.0513(6) Uani 1 1 d .
S3 S 0.56213(13) 0.12921(14) 0.22409(11) 0.0492(5) Uani 1 1 d .
S4 S 0.76108(14) 0.11459(14) 0.44608(10) 0.0488(6) Uani 1 1 d .
Cl1 Cl 0.8781(5) 0.2854(5) 0.2559(4) 0.265(3) Uani 1 1 d DU
Cl2 Cl 0.9174(5) 0.4494(4) 0.2958(5) 0.263(4) Uani 1 1 d DU
Cl3 Cl 0.5572(9) 0.4897(8) 0.2537(6) 0.231(6) Uani 0.50 1 d PDU
Cl4 Cl 0.4764(9) 0.4730(8) 0.1404(7) 0.255(7) Uani 0.50 1 d PDU
Cl5 Cl 0.2719(8) 0.1308(10) 0.2569(6) 0.260(7) Uani 0.50 1 d PDU
Cl6 Cl 0.4037(10) 0.2632(8) 0.2312(8) 0.284(7) Uani 0.50 1 d PDU
Cl7 Cl 0.4182(9) 0.7635(8) 0.3767(8) 0.223(6) Uani 0.50 1 d PDU
Cl8 Cl 0.2981(9) 0.5986(11) 0.3341(7) 0.265(7) Uani 0.50 1 d PDU
Cl9 Cl 0.9094(10) 0.3313(10) 0.9180(7) 0.258(6) Uani 0.50 1 d PDU
Cl10 Cl 0.9017(11) 0.3390(10) 0.7793(8) 0.284(6) Uani 0.50 1 d PDU
C1 C 1.2127(9) 0.3697(9) 0.1039(8) 0.135(5) Uani 1 1 d U
H1A H 1.2454 0.3543 0.1378 0.202 Uiso 1 1 calc R
H1B H 1.2498 0.4203 0.0851 0.202 Uiso 1 1 calc R
H1C H 1.1929 0.3264 0.0693 0.202 Uiso 1 1 calc R
C2 C 1.1579(12) 0.4285(9) 0.1986(8) 0.145(5) Uani 1 1 d U
H2A H 1.1474 0.4794 0.1961 0.218 Uiso 1 1 calc R
H2B H 1.2193 0.4408 0.2090 0.218 Uiso 1 1 calc R
H2C H 1.1227 0.3961 0.2330 0.218 Uiso 1 1 calc R
C3 C 1.1021(10) 0.4294(8) 0.0919(8) 0.122(4) Uani 1 1 d U
H3A H 1.0675 0.3940 0.0557 0.183 Uiso 1 1 calc R
H3B H 1.1510 0.4732 0.0742 0.183 Uiso 1 1 calc R
H3C H 1.0661 0.4528 0.1171 0.183 Uiso 1 1 calc R
C4 C 1.1344(9) 0.3821(8) 0.1346(6) 0.093(3) Uani 1 1 d U
C5 C 1.0640(8) 0.2938(7) 0.1489(5) 0.076(3) Uani 1 1 d U
C6 C 1.0756(6) 0.2490(5) 0.2002(5) 0.059(3) Uani 1 1 d .
H6 H 1.1243 0.2725 0.2291 0.070 Uiso 1 1 calc R
C7 C 1.0172(6) 0.1694(6) 0.2106(4) 0.055(2) Uani 1 1 d .
C8 C 0.9412(5) 0.1289(5) 0.1679(4) 0.050(2) Uani 1 1 d .
C9 C 0.9329(6) 0.1797(6) 0.1142(4) 0.052(2) Uani 1 1 d .
C10 C 0.9914(6) 0.2545(5) 0.1066(4) 0.056(3) Uani 1 1 d .
H10 H 0.9835 0.2831 0.0702 0.068 Uiso 1 1 calc R
C11 C 0.8353(12) 0.4423(10) 0.0693(9) 0.148(5) Uani 1 1 d U
H11A H 0.8783 0.4342 0.0986 0.223 Uiso 1 1 calc R
H11B H 0.8466 0.5006 0.0673 0.223 Uiso 1 1 calc R
H11C H 0.8390 0.4198 0.0252 0.223 Uiso 1 1 calc R
C12 C 0.7352(12) 0.4440(9) 0.1542(8) 0.136(5) Uani 1 1 d U
H12A H 0.6833 0.4137 0.1780 0.205 Uiso 1 1 calc R
H12B H 0.7321 0.4958 0.1415 0.205 Uiso 1 1 calc R
H12C H 0.7866 0.4546 0.1825 0.205 Uiso 1 1 calc R
C13 C 0.6925(11) 0.3950(10) 0.0332(9) 0.145(4) Uani 1 1 d U
H13A H 0.6790 0.3419 0.0101 0.218 Uiso 1 1 calc R
H13B H 0.7284 0.4379 0.0055 0.218 Uiso 1 1 calc R
H13C H 0.6386 0.4037 0.0426 0.218 Uiso 1 1 calc R
C14 C 0.7408(9) 0.3973(7) 0.0964(6) 0.092(3) Uani 1 1 d U
C15 C 0.7277(6) 0.3061(5) 0.1103(5) 0.066(2) Uani 1 1 d DU
C16 C 0.7765(6) 0.2654(5) 0.0829(4) 0.064(3) Uani 1 1 d D
H16 H 0.8202 0.2932 0.0534 0.076 Uiso 1 1 calc R
C17 C 0.7651(5) 0.1836(5) 0.0963(4) 0.050(2) Uani 1 1 d D
C18 C 0.6983(6) 0.1388(5) 0.1379(4) 0.051(2) Uani 1 1 d .
C19 C 0.6461(5) 0.1813(5) 0.1666(4) 0.048(2) Uani 1 1 d .
C20 C 0.6617(6) 0.2621(6) 0.1521(5) 0.059(2) Uani 1 1 d .
H20 H 0.6263 0.2884 0.1713 0.071 Uiso 1 1 calc R
C21 C 0.6865(12) 0.4373(10) 0.3691(9) 0.149(5) Uani 1 1 d U
H21A H 0.7463 0.4450 0.3581 0.224 Uiso 1 1 calc R
H21B H 0.6852 0.4865 0.3923 0.224 Uiso 1 1 calc R
H21C H 0.6509 0.4265 0.3288 0.224 Uiso 1 1 calc R
C22 C 0.7064(11) 0.4003(8) 0.4732(8) 0.130(4) Uani 1 1 d U
H22A H 0.6731 0.3847 0.5132 0.195 Uiso 1 1 calc R
H22B H 0.7283 0.4596 0.4709 0.195 Uiso 1 1 calc R
H22C H 0.7551 0.3816 0.4742 0.195 Uiso 1 1 calc R
C23 C 0.5661(9) 0.3563(8) 0.4339(8) 0.129(4) Uani 1 1 d U
H23A H 0.5315 0.3573 0.3950 0.194 Uiso 1 1 calc R
H23B H 0.5704 0.4020 0.4643 0.194 Uiso 1 1 calc R
H23C H 0.5383 0.3051 0.4557 0.194 Uiso 1 1 calc R
C24 C 0.6497(9) 0.3625(7) 0.4149(7) 0.097(3) Uani 1 1 d U
C25 C 0.6561(7) 0.2820(6) 0.3888(5) 0.072(3) Uani 1 1 d U
C26 C 0.6137(5) 0.2452(5) 0.3277(5) 0.053(2) Uani 1 1 d .
H26 H 0.5838 0.2718 0.3031 0.063 Uiso 1 1 calc R
C27 C 0.6158(4) 0.1711(5) 0.3037(4) 0.0390(19) Uani 1 1 d .
C28 C 0.6575(5) 0.1278(5) 0.3410(4) 0.043(2) Uani 1 1 d .
C29 C 0.7024(5) 0.1648(5) 0.3990(4) 0.042(2) Uani 1 1 d .
C30 C 0.6991(5) 0.2392(5) 0.4221(4) 0.053(2) Uani 1 1 d .
H30 H 0.7277 0.2621 0.4628 0.063 Uiso 1 1 calc R
C31 C 1.0947(12) 0.4235(6) 0.4073(6) 0.145(5) Uani 1 1 d DU
H31A H 1.1365 0.4152 0.3770 0.218 Uiso 1 1 calc R
H31B H 1.1196 0.4778 0.4289 0.218 Uiso 1 1 calc R
H31C H 1.0417 0.4184 0.3829 0.218 Uiso 1 1 calc R
C32 C 1.0394(8) 0.3980(8) 0.5140(6) 0.146(4) Uani 1 1 d DU
H32A H 1.0020 0.4245 0.4961 0.220 Uiso 1 1 calc R
H32B H 1.0879 0.4384 0.5389 0.220 Uiso 1 1 calc R
H32C H 1.0061 0.3556 0.5431 0.220 Uiso 1 1 calc R
C33 C 1.1482(10) 0.3507(9) 0.4925(8) 0.133(5) Uani 1 1 d U
H33A H 1.1297 0.2972 0.5116 0.199 Uiso 1 1 calc R
H33B H 1.1706 0.3933 0.5274 0.199 Uiso 1 1 calc R
H33C H 1.1936 0.3551 0.4609 0.199 Uiso 1 1 calc R
C34 C 1.0736(7) 0.3602(6) 0.4585(5) 0.080(3) Uani 1 1 d DU
C35 C 1.0117(6) 0.2796(6) 0.4272(5) 0.064(2) Uani 1 1 d U
C36 C 0.9235(6) 0.2378(5) 0.4478(4) 0.052(2) Uani 1 1 d .
H36 H 0.9003 0.2623 0.4811 0.063 Uiso 1 1 calc R
C37 C 0.8726(5) 0.1624(5) 0.4193(4) 0.047(2) Uani 1 1 d .
C38 C 0.9029(5) 0.1206(5) 0.3688(4) 0.046(2) Uani 1 1 d .
C39 C 0.9888(5) 0.1624(5) 0.3476(4) 0.046(2) Uani 1 1 d .
C40 C 1.0421(5) 0.2395(5) 0.3776(4) 0.053(2) Uani 1 1 d .
H40 H 1.0997 0.2644 0.3636 0.064 Uiso 1 1 calc R
C41 C 1.0512(11) -0.1323(11) 0.3945(9) 0.149(5) Uani 1 1 d U
H41A H 1.0711 -0.0832 0.4236 0.223 Uiso 1 1 calc R
H41B H 1.0976 -0.1538 0.3898 0.223 Uiso 1 1 calc R
H41C H 1.0006 -0.1733 0.4132 0.223 Uiso 1 1 calc R
C42 C 1.0264(8) -0.1112(8) 0.3270(7) 0.096(4) Uani 1 1 d U
C43 C 1.0704(8) -0.1123(9) 0.2681(8) 0.121(5) Uani 1 1 d .
H43 H 1.1158 -0.1329 0.2692 0.145 Uiso 1 1 calc R
C44 C 1.0516(7) -0.0850(8) 0.2075(8) 0.091(4) Uani 1 1 d .
C45 C 1.0977(8) -0.1035(10) 0.1476(8) 0.132(6) Uani 1 1 d .
H45A H 1.0560 -0.1249 0.1108 0.199 Uiso 1 1 calc R
H45B H 1.1227 -0.1440 0.1584 0.199 Uiso 1 1 calc R
H45C H 1.1438 -0.0536 0.1352 0.199 Uiso 1 1 calc R
C46 C 0.9097(8) -0.0952(8) -0.0562(6) 0.106(4) Uani 1 1 d .
H46A H 0.9590 -0.0434 -0.0554 0.160 Uiso 1 1 calc R
H46B H 0.8930 -0.1147 -0.1018 0.160 Uiso 1 1 calc R
H46C H 0.9259 -0.1353 -0.0332 0.160 Uiso 1 1 calc R
C47 C 0.8324(8) -0.0826(7) -0.0217(5) 0.082(3) Uani 1 1 d .
C48 C 0.7506(11) -0.1005(10) -0.0579(6) 0.134(6) Uani 1 1 d .
H48 H 0.7497 -0.1166 -0.1030 0.161 Uiso 1 1 calc R
C49 C 0.6744(8) -0.0968(8) -0.0341(5) 0.088(4) Uani 1 1 d .
C50 C 0.5983(11) -0.1233(10) -0.0793(8) 0.132(5) Uani 1 1 d U
H50A H 0.5647 -0.1811 -0.0742 0.197 Uiso 1 1 calc R
H50B H 0.6175 -0.1150 -0.1247 0.197 Uiso 1 1 calc R
H50C H 0.5620 -0.0915 -0.0692 0.197 Uiso 1 1 calc R
C51 C 0.3521(12) -0.1220(12) 0.0697(9) 0.153(5) Uani 1 1 d U
H51A H 0.3961 -0.1034 0.0362 0.230 Uiso 1 1 calc R
H51B H 0.3051 -0.1024 0.0607 0.230 Uiso 1 1 calc R
H51C H 0.3290 -0.1815 0.0688 0.230 Uiso 1 1 calc R
C52 C 0.3937(8) -0.0879(8) 0.1387(7) 0.111(4) Uani 1 1 d .
C53 C 0.3406(8) -0.0950(11) 0.1973(8) 0.132(6) Uani 1 1 d .
H53 H 0.2796 -0.1133 0.1911 0.158 Uiso 1 1 calc R
C54 C 0.3748(8) -0.0763(10) 0.2612(8) 0.112(5) Uani 1 1 d .
C55 C 0.3150(9) -0.0754(14) 0.3202(10) 0.202(10) Uani 1 1 d .
H55A H 0.3503 -0.0572 0.3606 0.303 Uiso 1 1 calc R
H55B H 0.2724 -0.1302 0.3249 0.303 Uiso 1 1 calc R
H55C H 0.2850 -0.0380 0.3118 0.303 Uiso 1 1 calc R
C56 C 0.5146(9) -0.0951(10) 0.5406(7) 0.137(6) Uani 1 1 d .
H56A H 0.4752 -0.0876 0.5076 0.206 Uiso 1 1 calc R
H56B H 0.5260 -0.0529 0.5759 0.206 Uiso 1 1 calc R
H56C H 0.4880 -0.1488 0.5588 0.206 Uiso 1 1 calc R
C57 C 0.6069(7) -0.0882(6) 0.5059(5) 0.075(3) Uani 1 1 d .
C58 C 0.6710(9) -0.1006(8) 0.5395(6) 0.095(4) Uani 1 1 d .
H58 H 0.6610 -0.1130 0.5843 0.114 Uiso 1 1 calc R
C59 C 0.7536(8) -0.0968(8) 0.5141(6) 0.093(4) Uani 1 1 d .
C60 C 0.8201(12) -0.1194(13) 0.5540(7) 0.204(6) Uani 1 1 d .
H60A H 0.7947 -0.1766 0.5650 0.305 Uiso 1 1 calc R
H60B H 0.8362 -0.0850 0.5945 0.305 Uiso 1 1 calc R
H60C H 0.8717 -0.1109 0.5280 0.305 Uiso 1 1 calc R
C61 C 0.6209(10) -0.3265(10) 0.4339(7) 0.132(6) Uani 1 1 d .
H61A H 0.6118 -0.2762 0.4467 0.198 Uiso 1 1 calc R
H61B H 0.6636 -0.3339 0.4639 0.198 Uiso 1 1 calc R
H61C H 0.5661 -0.3728 0.4359 0.198 Uiso 1 1 calc R
C62 C 0.6550(9) -0.3211(7) 0.3614(6) 0.084(4) Uani 1 1 d .
C63 C 0.7318(8) -0.3286(7) 0.3509(6) 0.088(4) Uani 1 1 d .
H63 H 0.7606 -0.3403 0.3873 0.105 Uiso 1 1 calc R
C64 C 0.7735(7) -0.3203(6) 0.2885(5) 0.064(3) Uani 1 1 d .
C65 C 0.8483(9) -0.3470(9) 0.2827(8) 0.123(5) Uani 1 1 d .
H65A H 0.8308 -0.3985 0.2567 0.185 Uiso 1 1 calc R
H65B H 0.8681 -0.3544 0.3265 0.185 Uiso 1 1 calc R
H65C H 0.8955 -0.3056 0.2609 0.185 Uiso 1 1 calc R
C66 C 0.61172(10) -0.3352(3) 0.01500(13) 0.168(10) Uani 1 1 d D
H66A H 0.6044 -0.2986 -0.0174 0.252 Uiso 1 1 calc R
H66B H 0.5727 -0.3910 0.0035 0.252 Uiso 1 1 calc R
H66C H 0.6717 -0.3327 0.0153 0.252 Uiso 1 1 calc R
C67 C 0.5904(6) -0.3092(7) 0.0832(3) 0.088(4) Uani 1 1 d D
C68 C 0.5012(9) -0.3175(10) 0.0926(7) 0.121(5) Uani 1 1 d .
H68 H 0.4631 -0.3324 0.0554 0.145 Uiso 1 1 calc R
C69 C 0.4676(8) -0.3051(9) 0.1524(6) 0.096(5) Uani 1 1 d .
C70 C 0.3665(8) -0.3150(10) 0.1615(8) 0.124(6) Uani 1 1 d .
H70A H 0.3318 -0.3718 0.1695 0.186 Uiso 1 1 calc R
H70B H 0.3447 -0.2990 0.1216 0.186 Uiso 1 1 calc R
H70C H 0.3624 -0.2801 0.1989 0.186 Uiso 1 1 calc R
C71 C 0.8549(14) 0.3436(8) 0.3129(10) 0.257(7) Uani 1 1 d DU
H71A H 0.8706 0.3313 0.3571 0.309 Uiso 1 1 calc R
H71B H 0.7922 0.3336 0.3114 0.309 Uiso 1 1 calc R
C72 C 0.543(2) 0.5519(11) 0.1942(12) 0.236(8) Uani 0.50 1 d PDU
H72A H 0.5980 0.5847 0.1742 0.283 Uiso 0.50 1 calc PR
H72B H 0.5131 0.5877 0.2112 0.283 Uiso 0.50 1 calc PR
C73 C 0.3801(12) 0.1718(14) 0.2738(17) 0.233(8) Uani 0.50 1 d PDU
H73A H 0.4108 0.1374 0.2556 0.279 Uiso 0.50 1 calc PR
H73B H 0.3931 0.1827 0.3215 0.279 Uiso 0.50 1 calc PR
C74 C 0.4068(13) 0.6705(10) 0.340(2) 0.227(8) Uani 0.50 1 d PDU
H74A H 0.4425 0.6468 0.3650 0.272 Uiso 0.50 1 calc PRD
H74B H 0.4299 0.6793 0.2951 0.272 Uiso 0.50 1 calc PR
C75 C 0.8364(15) 0.306(4) 0.8492(9) 0.290(6) Uani 0.50 1 d PDU
H75A H 0.7950 0.3346 0.8536 0.347 Uiso 0.50 1 calc PR
H75B H 0.8035 0.2470 0.8452 0.347 Uiso 0.50 1 calc PR
C76 C 0.8284(4) 0.6802(9) 0.0876(5) 0.224(7) Uani 1 1 d DU
H76A H 0.7672 0.6703 0.0950 0.337 Uiso 1 1 calc RD
H76B H 0.8420 0.6338 0.1019 0.337 Uiso 1 1 calc R
H76C H 0.8400 0.6873 0.0408 0.337 Uiso 1 1 calc R

loop_
_atom_site_aniso_label
_atom_site_aniso_U_11
_atom_site_aniso_U_22
_atom_site_aniso_U_33
_atom_site_aniso_U_23
_atom_site_aniso_U_13
_atom_site_aniso_U_12
Dy1 0.03313(16) 0.04655(19) 0.04302(19) -0.00088(16) -0.00206(15) 0.01697(14)
Dy2 0.04184(18) 0.0523(2) 0.03457(18) -0.00528(16) -0.00228(15) 0.01974(16)
Dy3 0.03154(17) 0.0504(2) 0.0440(2) -0.00506(16) -0.00544(15) 0.01511(15)
Dy4 0.03590(17) 0.04531(19) 0.03591(18) 0.00114(15) 0.00051(15) 0.01271(15)
Dy5 0.0425(2) 0.0475(2) 0.0499(2) -0.00404(17) -0.00549(17) 0.01380(16)
O1 0.036(3) 0.050(3) 0.040(3) 0.006(2) 0.004(2) 0.011(2)
O2 0.048(3) 0.051(3) 0.052(3) 0.001(3) 0.000(3) 0.025(2)
O3 0.042(3) 0.054(3) 0.043(3) -0.009(2) -0.006(2) 0.023(2)
O4 0.031(2) 0.056(3) 0.039(3) -0.003(2) 0.001(2) 0.009(2)
O5 0.026(2) 0.048(3) 0.037(3) -0.003(2) 0.000(2) 0.013(2)
O6 0.050(3) 0.046(3) 0.042(3) 0.003(2) 0.000(2) 0.020(2)
O7 0.045(3) 0.046(3) 0.048(3) -0.006(2) -0.002(2) 0.020(2)
O8 0.047(3) 0.053(3) 0.046(3) -0.014(3) -0.014(2) 0.016(2)
O9 0.031(3) 0.048(3) 0.053(3) -0.003(3) -0.002(2) 0.004(2)
O10 0.053(4) 0.091(4) 0.095(5) 0.041(4) -0.011(4) 0.021(3)
O11 0.050(3) 0.089(4) 0.089(5) -0.014(4) 0.004(3) 0.044(3)
O12 0.072(4) 0.084(4) 0.049(3) -0.009(3) 0.017(3) 0.033(3)
O13 0.072(4) 0.104(5) 0.043(3) -0.005(3) -0.012(3) 0.031(4)
O14 0.064(4) 0.083(4) 0.081(4) -0.017(4) -0.034(3) 0.031(3)
O15 0.042(3) 0.100(5) 0.092(5) 0.009(4) 0.008(3) 0.025(3)
O16 0.052(3) 0.077(4) 0.065(4) 0.011(3) 0.017(3) 0.016(3)
O17 0.083(4) 0.111(5) 0.051(4) 0.010(4) 0.003(3) 0.052(4)
O18 0.075(4) 0.101(5) 0.071(4) 0.035(4) -0.001(4) 0.027(4)
O19 0.087(4) 0.061(3) 0.066(4) -0.008(3) -0.010(3) 0.043(3)
O20 0.071(4) 0.085(4) 0.070(4) -0.030(3) -0.016(3) 0.039(3)
O21 0.054(4) 0.085(5) 0.080(5) -0.015(4) -0.012(3) 0.016(3)
O22 0.198(17) 0.153(13) 0.54(4) 0.023(19) 0.06(2) 0.012(12)
O23 0.26(2) 0.40(4) 0.63(5) -0.05(4) 0.17(3) -0.13(2)
O24 0.114(9) 0.251(15) 0.41(2) 0.139(16) 0.060(12) 0.068(10)
S1 0.0309(9) 0.0583(11) 0.0531(12) 0.0022(10) -0.0014(8) 0.0161(8)
S2 0.0545(11) 0.0649(12) 0.0362(10) 0.0040(9) 0.0042(9) 0.0237(10)
S3 0.0379(9) 0.0596(11) 0.0532(12) -0.0009(10) -0.0035(9) 0.0220(8)
S4 0.0468(11) 0.0624(12) 0.0337(10) -0.0028(9) 0.0013(8) 0.0162(9)
Cl1 0.347(7) 0.285(6) 0.239(7) -0.074(5) -0.056(6) 0.215(5)
Cl2 0.261(6) 0.150(4) 0.374(9) 0.014(5) -0.114(6) 0.075(4)
Cl3 0.215(11) 0.162(9) 0.255(12) -0.026(9) 0.016(10) 0.000(8)
Cl4 0.208(11) 0.186(10) 0.302(13) -0.053(10) -0.009(11) -0.003(9)
Cl5 0.215(10) 0.391(14) 0.116(7) 0.040(9) 0.036(8) 0.038(11)
Cl6 0.237(11) 0.408(14) 0.231(12) -0.053(11) -0.028(10) 0.153(10)
Cl7 0.182(9) 0.258(11) 0.236(11) 0.037(10) 0.050(9) 0.086(8)
Cl8 0.217(10) 0.288(12) 0.177(9) 0.027(10) 0.065(9) -0.044(10)
Cl9 0.340(11) 0.284(10) 0.219(10) 0.036(9) 0.081(9) 0.191(9)
Cl10 0.331(12) 0.259(10) 0.316(13) 0.007(11) 0.031(11) 0.171(9)
C1 0.102(7) 0.116(8) 0.146(8) 0.031(7) 0.049(7) -0.012(7)
C2 0.151(9) 0.099(7) 0.133(9) 0.018(7) 0.009(8) -0.018(8)
C3 0.124(7) 0.076(6) 0.135(7) 0.048(6) 0.015(7) -0.007(6)
C4 0.092(5) 0.075(5) 0.087(5) 0.018(4) 0.018(5) -0.004(5)
C5 0.081(5) 0.068(5) 0.066(5) 0.021(4) 0.018(5) 0.009(5)
C6 0.042(5) 0.057(5) 0.067(6) 0.012(5) 0.007(4) 0.005(4)
C7 0.055(5) 0.073(5) 0.044(5) 0.006(4) 0.007(4) 0.030(4)
C8 0.042(4) 0.061(5) 0.050(5) -0.002(4) 0.008(4) 0.023(4)
C9 0.056(5) 0.067(5) 0.036(4) 0.004(4) 0.005(4) 0.027(4)
C10 0.060(5) 0.055(5) 0.047(5) 0.015(4) 0.010(4) 0.010(4)
C11 0.162(8) 0.106(7) 0.163(8) 0.040(7) 0.017(7) 0.028(7)
C12 0.175(9) 0.092(7) 0.136(9) 0.034(7) 0.026(8) 0.038(7)
C13 0.156(7) 0.128(6) 0.145(6) 0.033(5) -0.017(6) 0.043(5)
C14 0.117(5) 0.078(4) 0.087(5) 0.035(4) 0.012(5) 0.038(4)
C15 0.088(5) 0.062(4) 0.063(5) 0.018(4) 0.015(4) 0.045(4)
C16 0.080(6) 0.081(6) 0.033(4) 0.012(4) -0.002(4) 0.033(5)
C17 0.055(4) 0.063(5) 0.036(4) 0.001(4) -0.004(4) 0.027(4)
C18 0.066(5) 0.055(5) 0.036(4) 0.010(4) -0.006(4) 0.025(4)
C19 0.062(4) 0.069(5) 0.026(4) -0.002(3) -0.007(3) 0.039(4)
C20 0.065(5) 0.070(5) 0.053(5) 0.005(4) -0.009(4) 0.038(4)
C21 0.176(8) 0.112(7) 0.149(8) -0.005(7) 0.005(8) 0.042(7)
C22 0.155(8) 0.089(6) 0.138(8) -0.030(6) -0.021(7) 0.040(6)
C23 0.142(7) 0.094(6) 0.156(8) -0.042(6) 0.020(7) 0.054(6)
C24 0.116(5) 0.070(4) 0.102(5) -0.026(4) 0.007(5) 0.035(4)
C25 0.087(5) 0.062(4) 0.074(5) -0.022(4) 0.008(5) 0.037(4)
C26 0.042(4) 0.055(5) 0.060(5) 0.001(4) 0.005(4) 0.017(4)
C27 0.027(3) 0.048(4) 0.045(4) -0.002(3) 0.003(3) 0.018(3)
C28 0.035(4) 0.051(4) 0.038(4) 0.003(4) 0.011(3) 0.008(3)
C29 0.035(4) 0.046(4) 0.042(4) 0.003(3) 0.007(3) 0.012(3)
C30 0.048(5) 0.061(5) 0.043(4) -0.001(4) 0.008(4) 0.013(4)
C31 0.149(9) 0.095(7) 0.157(9) -0.014(8) -0.035(8) 0.006(7)
C32 0.140(6) 0.129(6) 0.146(6) -0.024(5) -0.004(5) 0.024(5)
C33 0.113(8) 0.108(8) 0.145(8) -0.032(7) -0.053(7) 0.007(7)
C34 0.074(4) 0.072(4) 0.084(4) -0.014(4) -0.018(4) 0.015(3)
C35 0.062(4) 0.062(4) 0.063(5) -0.021(4) -0.022(4) 0.020(4)
C36 0.068(5) 0.050(4) 0.037(4) -0.005(4) -0.011(4) 0.020(4)
C37 0.041(4) 0.061(5) 0.037(4) -0.001(4) -0.007(3) 0.016(4)
C38 0.036(4) 0.059(4) 0.040(4) -0.017(4) -0.021(3) 0.018(3)
C39 0.042(4) 0.051(4) 0.043(4) 0.003(4) -0.008(3) 0.014(3)
C40 0.036(4) 0.057(5) 0.059(5) 0.005(4) -0.012(4) 0.009(4)
C41 0.134(7) 0.161(8) 0.157(8) 0.047(6) -0.018(6) 0.057(6)
C42 0.077(6) 0.101(6) 0.114(6) 0.036(5) -0.018(5) 0.033(5)
C43 0.099(6) 0.178(10) 0.135(12) 0.048(9) 0.042(8) 0.103(7)
C44 0.046(5) 0.099(8) 0.136(11) -0.002(8) 0.004(6) 0.037(5)
C45 0.105(8) 0.173(12) 0.152(13) 0.039(10) 0.061(9) 0.086(8)
C46 0.101(7) 0.121(9) 0.104(9) -0.021(7) 0.043(7) 0.050(7)
C47 0.123(7) 0.093(7) 0.044(5) -0.002(5) 0.034(5) 0.054(6)
C48 0.193(14) 0.171(12) 0.051(6) -0.049(7) 0.004(8) 0.087(11)
C49 0.075(7) 0.115(9) 0.052(6) 0.012(6) -0.013(5) 0.008(7)
C50 0.129(8) 0.136(7) 0.112(7) 0.012(6) -0.011(6) 0.027(6)
C51 0.140(8) 0.176(8) 0.151(8) 0.002(7) -0.030(6) 0.067(6)
C52 0.075(6) 0.112(9) 0.141(10) -0.054(8) -0.077(6) 0.037(6)
C53 0.039(6) 0.200(15) 0.152(13) -0.036(12) -0.027(7) 0.043(8)
C54 0.049(6) 0.156(12) 0.134(12) 0.006(10) -0.004(7) 0.043(7)
C55 0.057(7) 0.30(2) 0.24(2) -0.049(18) 0.052(10) 0.057(11)
C56 0.135(10) 0.142(12) 0.121(10) 0.029(9) 0.090(8) 0.029(10)
C57 0.091(7) 0.054(5) 0.072(6) 0.013(5) 0.041(6) 0.013(5)
C58 0.142(9) 0.115(8) 0.055(6) 0.037(6) 0.025(6) 0.075(7)
C59 0.118(8) 0.129(9) 0.055(6) -0.001(6) -0.008(6) 0.071(7)
C60 0.309(13) 0.353(17) 0.074(9) -0.029(10) -0.054(10) 0.275(12)
C61 0.116(11) 0.148(12) 0.108(10) 0.064(9) 0.031(9) 0.013(10)
C62 0.096(8) 0.080(7) 0.064(6) 0.024(6) -0.003(6) 0.015(6)
C63 0.101(7) 0.101(7) 0.082(8) -0.007(6) -0.021(6) 0.063(6)
C64 0.065(5) 0.052(5) 0.076(7) 0.001(5) -0.008(5) 0.022(4)
C65 0.149(9) 0.130(8) 0.137(12) 0.018(8) -0.009(9) 0.106(7)
C66 0.128(13) 0.28(2) 0.067(9) -0.018(12) 0.001(9) 0.038(15)
C67 0.068(6) 0.115(8) 0.077(7) -0.046(6) -0.022(5) 0.036(6)
C68 0.106(10) 0.163(13) 0.083(8) -0.055(8) -0.040(7) 0.045(9)
C69 0.060(7) 0.124(10) 0.084(8) 0.004(8) -0.026(6) 0.010(7)
C70 0.067(8) 0.154(13) 0.115(11) -0.001(10) -0.033(8) 0.000(8)
C71 0.294(10) 0.228(10) 0.300(11) -0.023(10) -0.060(10) 0.160(9)
C72 0.212(12) 0.170(12) 0.270(13) -0.049(12) 0.003(12) 0.010(12)
C73 0.191(12) 0.386(14) 0.138(12) -0.010(12) 0.034(11) 0.126(12)
C74 0.188(12) 0.269(13) 0.194(12) 0.019(12) 0.051(11) 0.046(12)
C75 0.308(8) 0.288(8) 0.288(8) 0.015(7) 0.020(7) 0.127(6)
C76 0.228(9) 0.225(9) 0.226(10) -0.004(7) 0.013(7) 0.090(7)

loop_
_atom_type_symbol
_atom_type_description
_atom_type_scat_dispersion_real
_atom_type_scat_dispersion_imag
_atom_type_scat_source
C C 0.0033 0.0016 'International Tables Vol C Tables 4.2.6.8 and 6.1.1.4'
H H 0.0000 0.0000 'International Tables Vol C Tables 4.2.6.8 and 6.1.1.4'
O O 0.0106 0.0060 'International Tables Vol C Tables 4.2.6.8 and 6.1.1.4'
S S 0.1246 0.1234 'International Tables Vol C Tables 4.2.6.8 and 6.1.1.4'
Dy Dy -0.1892 4.4098 'International Tables Vol C Tables 4.2.6.8 and 6.1.1.4'
Cl Cl 0.1484 0.1585 'International Tables Vol C Tables 4.2.6.8 and 6.1.1.4'

loop_
_geom_angle_atom_site_label_1
_geom_angle_atom_site_label_2
_geom_angle_atom_site_label_3
_geom_angle
O10 Dy1 O11 75.7(3)
O10 Dy1 O6 78.7(2)
O11 Dy1 O6 129.3(2)
O10 Dy1 O7 120.7(2)
O11 Dy1 O7 79.5(2)
O6 Dy1 O7 77.16(18)
O10 Dy1 O1 148.2(2)
O11 Dy1 O1 84.4(2)
O6 Dy1 O1 132.64(19)
O7 Dy1 O1 78.54(18)
O10 Dy1 O4 91.5(2)
O11 Dy1 O4 146.26(19)
O6 Dy1 O4 76.39(18)
O7 Dy1 O4 132.50(18)
O1 Dy1 O4 91.55(19)
O10 Dy1 O5 142.1(2)
O11 Dy1 O5 138.8(2)
O6 Dy1 O5 66.78(18)
O7 Dy1 O5 67.09(17)
O1 Dy1 O5 66.45(16)
O4 Dy1 O5 66.40(16)
O10 Dy1 S1 83.17(17)
O11 Dy1 S1 78.49(16)
O6 Dy1 S1 140.17(13)
O7 Dy1 S1 141.79(14)
O1 Dy1 S1 68.55(13)
O4 Dy1 S1 68.94(12)
O5 Dy1 S1 113.69(12)
O10 Dy1 Dy2 161.1(2)
O11 Dy1 Dy2 93.69(18)
O6 Dy1 Dy2 96.99(13)
O7 Dy1 Dy2 40.82(14)
O1 Dy1 Dy2 41.89(12)
O4 Dy1 Dy2 105.46(14)
O5 Dy1 Dy2 45.21(10)
S1 Dy1 Dy2 110.42(5)
O10 Dy1 Dy4 97.31(19)
O11 Dy1 Dy4 169.12(18)
O6 Dy1 Dy4 40.08(14)
O7 Dy1 Dy4 97.42(13)
O1 Dy1 Dy4 105.34(13)
O4 Dy1 Dy4 40.41(11)
O5 Dy1 Dy4 45.85(11)
S1 Dy1 Dy4 109.33(5)
Dy2 Dy1 Dy4 90.59(2)
O10 Dy1 Dy5 106.43(16)
O11 Dy1 Dy5 111.34(16)
O6 Dy1 Dy5 38.78(13)
O7 Dy1 Dy5 39.20(13)
O1 Dy1 Dy5 103.80(12)
O4 Dy1 Dy5 102.17(12)
O5 Dy1 Dy5 53.79(11)
S1 Dy1 Dy5 167.45(5)
Dy2 Dy1 Dy5 62.395(14)
Dy4 Dy1 Dy5 62.128(16)
O13 Dy2 O12 75.8(2)
O13 Dy2 O8 75.9(2)
O12 Dy2 O8 126.9(2)
O13 Dy2 O7 120.9(2)
O12 Dy2 O7 81.6(2)
O8 Dy2 O7 75.88(19)
O13 Dy2 O2 88.0(2)
O12 Dy2 O2 144.6(2)
O8 Dy2 O2 77.12(19)
O7 Dy2 O2 133.07(19)
O13 Dy2 O1 152.2(2)
O12 Dy2 O1 88.4(2)
O8 Dy2 O1 131.11(18)
O7 Dy2 O1 77.91(18)
O2 Dy2 O1 92.29(19)
O13 Dy2 O5 137.7(2)
O12 Dy2 O5 142.6(2)
O8 Dy2 O5 65.81(16)
O7 Dy2 O5 67.04(18)
O2 Dy2 O5 67.06(18)
O1 Dy2 O5 66.13(15)
O13 Dy2 S2 86.60(19)
O12 Dy2 S2 79.12(18)
O8 Dy2 S2 141.86(16)
O7 Dy2 S2 140.88(13)
O2 Dy2 S2 68.52(14)
O1 Dy2 S2 67.86(14)
O5 Dy2 S2 112.58(12)
O13 Dy2 Dy1 161.6(2)
O12 Dy2 Dy1 97.48(17)
O8 Dy2 Dy1 95.61(14)
O7 Dy2 Dy1 40.68(12)
O2 Dy2 Dy1 106.21(14)
O1 Dy2 Dy1 41.35(13)
O5 Dy2 Dy1 45.28(11)
S2 Dy2 Dy1 109.19(4)
O13 Dy2 Dy3 93.90(18)
O12 Dy2 Dy3 166.36(15)
O8 Dy2 Dy3 40.33(14)
O7 Dy2 Dy3 96.61(13)
O2 Dy2 Dy3 41.20(13)
O1 Dy2 Dy3 104.52(13)
O5 Dy2 Dy3 44.86(10)
S2 Dy2 Dy3 109.55(5)
Dy1 Dy2 Dy3 89.64(2)
O13 Dy2 Dy5 104.37(18)
O12 Dy2 Dy5 111.70(18)
O8 Dy2 Dy5 37.92(15)
O7 Dy2 Dy5 38.78(12)
O2 Dy2 Dy5 102.68(13)
O1 Dy2 Dy5 102.63(13)
O5 Dy2 Dy5 53.42(11)
S2 Dy2 Dy5 165.99(4)
Dy1 Dy2 Dy5 61.759(15)
Dy3 Dy2 Dy5 61.713(14)
O15 Dy3 O14 75.4(3)
O15 Dy3 O8 130.0(2)
O14 Dy3 O8 77.2(2)
O15 Dy3 O9 81.9(2)
O14 Dy3 O9 119.8(2)
O8 Dy3 O9 76.6(2)
O15 Dy3 O3 85.9(2)
O14 Dy3 O3 151.3(2)
O8 Dy3 O3 131.13(19)
O9 Dy3 O3 77.82(19)
O15 Dy3 O2 143.3(2)
O14 Dy3 O2 90.2(2)
O8 Dy3 O2 76.89(19)
O9 Dy3 O2 133.46(19)
O3 Dy3 O2 92.03(18)
O15 Dy3 O5 141.5(2)
O14 Dy3 O5 139.8(2)
O8 Dy3 O5 65.88(17)
O9 Dy3 O5 67.28(17)
O3 Dy3 O5 65.98(17)
O2 Dy3 O5 67.13(18)
O15 Dy3 S3 76.6(2)
O14 Dy3 S3 85.54(19)
O8 Dy3 S3 141.13(15)
O9 Dy3 S3 141.18(14)
O3 Dy3 S3 68.79(15)
O2 Dy3 S3 68.54(15)
O5 Dy3 S3 113.46(12)
O15 Dy3 Dy2 169.28(18)
O14 Dy3 Dy2 96.00(19)
O8 Dy3 Dy2 40.20(13)
O9 Dy3 Dy2 97.24(14)
O3 Dy3 Dy2 104.40(13)
O2 Dy3 Dy2 41.08(14)
O5 Dy3 Dy2 45.07(11)
S3 Dy3 Dy2 109.54(4)
O15 Dy3 Dy4 95.74(19)
O14 Dy3 Dy4 160.15(18)
O8 Dy3 Dy4 96.21(14)
O9 Dy3 Dy4 40.47(12)
O3 Dy3 Dy4 41.25(14)
O2 Dy3 Dy4 106.66(13)
O5 Dy3 Dy4 45.76(11)
S3 Dy3 Dy4 110.04(4)
Dy2 Dy3 Dy4 90.36(2)
O15 Dy3 Dy5 113.1(2)
O14 Dy3 Dy5 104.57(19)
O8 Dy3 Dy5 38.39(14)
O9 Dy3 Dy5 38.97(14)
O3 Dy3 Dy5 102.77(14)
O2 Dy3 Dy5 103.14(14)
O5 Dy3 Dy5 53.79(11)
S3 Dy3 Dy5 167.25(4)
Dy2 Dy3 Dy5 62.297(13)
Dy4 Dy3 Dy5 62.064(13)
O16 Dy4 O17 74.3(2)
O16 Dy4 O6 125.6(2)
O17 Dy4 O6 76.9(2)
O16 Dy4 O4 143.2(2)
O17 Dy4 O4 85.9(2)
O6 Dy4 O4 77.46(19)
O16 Dy4 O9 84.1(2)
O17 Dy4 O9 125.4(2)
O6 Dy4 O9 76.48(19)
O4 Dy4 O9 132.12(18)
O16 Dy4 O3 91.8(2)
O17 Dy4 O3 150.3(2)
O6 Dy4 O3 130.94(19)
O4 Dy4 O3 90.50(19)
O9 Dy4 O3 77.59(19)
O16 Dy4 O5 145.3(2)
O17 Dy4 O5 137.6(2)
O6 Dy4 O5 66.42(18)
O4 Dy4 O5 66.46(16)
O9 Dy4 O5 66.46(16)
O3 Dy4 O5 65.19(17)
O16 Dy4 S4 78.06(17)
O17 Dy4 S4 83.01(19)
O6 Dy4 S4 141.70(13)
O4 Dy4 S4 68.81(14)
O9 Dy4 S4 140.60(16)
O3 Dy4 S4 68.31(13)
O5 Dy4 S4 113.14(12)
O16 Dy4 Dy1 164.22(19)
O17 Dy4 Dy1 92.84(18)
O6 Dy4 Dy1 40.35(12)
O4 Dy4 Dy1 41.29(13)
O9 Dy4 Dy1 96.43(14)
O3 Dy4 Dy1 103.70(13)
O5 Dy4 Dy1 45.12(11)
S4 Dy4 Dy1 110.04(4)
O16 Dy4 Dy3 100.81(17)
O17 Dy4 Dy3 165.72(18)
O6 Dy4 Dy3 96.05(13)
O4 Dy4 Dy3 104.88(13)
O9 Dy4 Dy3 40.35(14)
O3 Dy4 Dy3 41.13(12)
O5 Dy4 Dy3 44.77(10)
S4 Dy4 Dy3 109.44(5)
Dy1 Dy4 Dy3 89.41(2)
O16 Dy4 Dy5 112.60(16)
O17 Dy4 Dy5 107.17(19)
O6 Dy4 Dy5 38.44(13)
O4 Dy4 Dy5 102.70(13)
O9 Dy4 Dy5 38.80(14)
O3 Dy4 Dy5 102.36(12)
O5 Dy4 Dy5 53.52(11)
S4 Dy4 Dy5 166.65(4)
Dy1 Dy4 Dy5 61.783(14)
Dy3 Dy4 Dy5 61.770(16)
O20 Dy5 O18 115.6(3)
O20 Dy5 O19 73.9(2)
O18 Dy5 O19 73.0(3)
O20 Dy5 O21 73.3(2)
O18 Dy5 O21 75.3(3)
O19 Dy5 O21 117.1(2)
O20 Dy5 O8 78.7(2)
O18 Dy5 O8 142.4(2)
O19 Dy5 O8 143.3(2)
O21 Dy5 O8 76.4(2)
O20 Dy5 O6 143.0(2)
O18 Dy5 O6 77.5(2)
O19 Dy5 O6 78.1(2)
O21 Dy5 O6 142.5(2)
O8 Dy5 O6 112.88(18)
O20 Dy5 O9 142.5(2)
O18 Dy5 O9 77.0(2)
O19 Dy5 O9 141.5(2)
O21 Dy5 O9 76.7(2)
O8 Dy5 O9 72.77(19)
O6 Dy5 O9 72.31(18)
O20 Dy5 O7 78.3(2)
O18 Dy5 O7 142.6(2)
O19 Dy5 O7 78.8(2)
O21 Dy5 O7 140.8(2)
O8 Dy5 O7 71.99(18)
O6 Dy5 O7 72.99(17)
O9 Dy5 O7 114.16(17)
O20 Dy5 Dy1 114.09(16)
O18 Dy5 Dy1 113.28(17)
O19 Dy5 Dy1 81.25(15)
O21 Dy5 Dy1 161.6(2)
O8 Dy5 Dy1 88.29(12)
O6 Dy5 Dy1 36.79(12)
O9 Dy5 Dy1 89.17(11)
O7 Dy5 Dy1 36.95(12)
O20 Dy5 Dy3 113.94(19)
O18 Dy5 Dy3 112.8(2)
O19 Dy5 Dy3 164.25(15)
O21 Dy5 Dy3 78.6(2)
O8 Dy5 Dy3 36.63(13)
O6 Dy5 Dy3 88.71(14)
O9 Dy5 Dy3 36.83(14)
O7 Dy5 Dy3 89.22(13)
Dy1 Dy5 Dy3 83.04(2)
O20 Dy5 Dy4 164.82(18)
O18 Dy5 Dy4 79.61(19)
O19 Dy5 Dy4 112.96(15)
O21 Dy5 Dy4 112.65(18)
O8 Dy5 Dy4 89.00(13)
O6 Dy5 Dy4 36.25(14)
O9 Dy5 Dy4 36.77(12)
O7 Dy5 Dy4 89.60(12)
Dy1 Dy5 Dy4 56.089(12)
Dy3 Dy5 Dy4 56.165(15)
O20 Dy5 Dy2 81.38(18)
O18 Dy5 Dy2 163.04(19)
O19 Dy5 Dy2 114.56(16)
O21 Dy5 Dy2 111.49(19)
O8 Dy5 Dy2 36.08(13)
O6 Dy5 Dy2 88.95(12)
O9 Dy5 Dy2 89.27(13)
O7 Dy5 Dy2 36.69(13)
Dy1 Dy5 Dy2 55.847(13)
Dy3 Dy5 Dy2 55.989(16)
Dy4 Dy5 Dy2 83.44(2)
C8 O1 Dy1 131.9(5)
C8 O1 Dy2 131.3(5)
Dy1 O1 Dy2 96.76(18)
C18 O2 Dy2 130.0(5)
C18 O2 Dy3 131.6(5)
Dy2 O2 Dy3 97.7(2)
C28 O3 Dy3 131.8(5)
C28 O3 Dy4 130.5(5)
Dy3 O3 Dy4 97.6(2)
C38 O4 Dy4 131.4(5)
C38 O4 Dy1 130.2(5)
Dy4 O4 Dy1 98.30(18)
Dy3 O5 Dy2 90.07(15)
Dy3 O5 Dy1 169.4(2)
Dy2 O5 Dy1 89.51(15)
Dy3 O5 Dy4 89.47(14)
Dy2 O5 Dy4 169.6(2)
Dy1 O5 Dy4 89.03(15)
Dy4 O6 Dy1 99.6(2)
Dy4 O6 Dy5 105.3(2)
Dy1 O6 Dy5 104.4(2)
Dy1 O7 Dy2 98.50(19)
Dy1 O7 Dy5 103.9(2)
Dy2 O7 Dy5 104.5(2)
Dy2 O8 Dy3 99.5(2)
Dy2 O8 Dy5 106.0(2)
Dy3 O8 Dy5 105.0(2)
Dy3 O9 Dy4 99.18(19)
Dy3 O9 Dy5 104.2(2)
Dy4 O9 Dy5 104.4(2)
C42 O10 Dy1 133.9(8)
C44 O11 Dy1 134.7(9)
C47 O12 Dy2 134.9(7)
C49 O13 Dy2 135.2(8)
C52 O14 Dy3 136.2(8)
C54 O15 Dy3 135.3(9)
C57 O16 Dy4 134.4(7)
C59 O17 Dy4 136.3(8)
C62 O18 Dy5 129.8(7)
C64 O19 Dy5 132.3(7)
C67 O20 Dy5 133.6(6)
C69 O21 Dy5 130.8(7)
C76 O22 H22 154(3)
H23F O23 H23G 108.4
H24C O24 H24D 107.5
C39 S1 C7 101.8(4)
C39 S1 Dy1 99.3(3)
C7 S1 Dy1 98.7(3)
C17 S2 C9 102.3(4)
C17 S2 Dy2 98.8(3)
C9 S2 Dy2 99.8(3)
C19 S3 C27 101.9(3)
C19 S3 Dy3 99.7(3)
C27 S3 Dy3 98.6(3)
C29 S4 C37 103.1(4)
C29 S4 Dy4 98.8(3)
C37 S4 Dy4 99.0(3)
C4 C1 H1A 109.5
C4 C1 H1B 109.5
H1A C1 H1B 109.5
C4 C1 H1C 109.5
H1A C1 H1C 109.5
H1B C1 H1C 109.5
C4 C2 H2A 109.5
C4 C2 H2B 109.5
H2A C2 H2B 109.5
C4 C2 H2C 109.5
H2A C2 H2C 109.5
H2B C2 H2C 109.5
C4 C3 H3A 109.5
C4 C3 H3B 109.5
H3A C3 H3B 109.5
C4 C3 H3C 109.5
H3A C3 H3C 109.5
H3B C3 H3C 109.5
C3 C4 C2 106.8(13)
C3 C4 C1 109.8(12)
C2 C4 C1 111.4(13)
C3 C4 C5 114.0(11)
C2 C4 C5 107.0(10)
C1 C4 C5 108.0(11)
C6 C5 C10 116.1(9)
C6 C5 C4 121.6(10)
C10 C5 C4 122.0(10)
C5 C6 C7 122.1(9)
C5 C6 H6 118.9
C7 C6 H6 118.9
C6 C7 C8 122.1(9)
C6 C7 S1 119.6(7)
C8 C7 S1 118.2(7)
O1 C8 C7 122.5(8)
O1 C8 C9 124.5(7)
C7 C8 C9 113.0(7)
C10 C9 C8 121.8(8)
C10 C9 S2 121.8(7)
C8 C9 S2 116.3(6)
C9 C10 C5 124.8(9)
C9 C10 H10 117.6
C5 C10 H10 117.6
C14 C11 H11A 109.5
C14 C11 H11B 109.5
H11A C11 H11B 109.5
C14 C11 H11C 109.5
H11A C11 H11C 109.5
H11B C11 H11C 109.5
C14 C12 H12A 109.5
C14 C12 H12B 109.5
H12A C12 H12B 109.5
C14 C12 H12C 109.5
H12A C12 H12C 109.5
H12B C12 H12C 109.5
C14 C13 H13A 109.5
C14 C13 H13B 109.5
H13A C13 H13B 109.5
C14 C13 H13C 109.5
H13A C13 H13C 109.5
H13B C13 H13C 109.5
C12 C14 C13 123.4(15)
C12 C14 C15 113.3(11)
C13 C14 C15 106.6(11)
C12 C14 C11 105.7(12)
C13 C14 C11 96.3(12)
C15 C14 C11 109.6(12)
C16 C15 C20 116.7(9)
C16 C15 C14 123.8(9)
C20 C15 C14 119.4(9)
C15 C16 C17 123.5(8)
C15 C16 H16 118.3
C17 C16 H16 118.3
C18 C17 C16 120.1(8)
C18 C17 S2 119.7(7)
C16 C17 S2 120.2(7)
O2 C18 C17 122.8(8)
O2 C18 C19 120.6(7)
C17 C18 C19 116.6(8)
C20 C19 C18 120.4(8)
C20 C19 S3 120.3(7)
C18 C19 S3 119.3(6)
C19 C20 C15 122.7(9)
C19 C20 H20 118.7
C15 C20 H20 118.7
C24 C21 H21A 109.5
C24 C21 H21B 109.5
H21A C21 H21B 109.5
C24 C21 H21C 109.5
H21A C21 H21C 109.5
H21B C21 H21C 109.5
C24 C22 H22A 109.5
C24 C22 H22B 109.5
H22A C22 H22B 109.5
C24 C22 H22C 109.5
H22A C22 H22C 109.5
H22B C22 H22C 109.5
C24 C23 H23A 109.5
C24 C23 H23B 109.5
H23A C23 H23B 109.5
C24 C23 H23C 109.5
H23A C23 H23C 109.5
H23B C23 H23C 109.5
C23 C24 C22 104.7(13)
C23 C24 C25 114.4(11)
C22 C24 C25 114.2(13)
C23 C24 C21 108.4(14)
C22 C24 C21 97.1(11)
C25 C24 C21 116.2(12)
C30 C25 C26 116.2(9)
C30 C25 C24 124.2(10)
C26 C25 C24 119.5(11)
C27 C26 C25 120.9(9)
C27 C26 H26 119.5
C25 C26 H26 119.5
C26 C27 C28 120.8(7)
C26 C27 S3 118.3(6)
C28 C27 S3 120.9(6)
C29 C28 O3 121.8(8)
C29 C28 C27 118.7(8)
O3 C28 C27 119.5(7)
C28 C29 C30 119.2(8)
C28 C29 S4 120.4(7)
C30 C29 S4 120.3(6)
C29 C30 C25 123.9(8)
C29 C30 H30 118.1
C25 C30 H30 118.1
C34 C31 H31A 109.5
C34 C31 H31B 109.5
H31A C31 H31B 109.5
C34 C31 H31C 109.5
H31A C31 H31C 109.5
H31B C31 H31C 109.5
C34 C32 H32A 109.5
C34 C32 H32B 109.5
H32A C32 H32B 109.5
C34 C32 H32C 109.5
H32A C32 H32C 109.5
H32B C32 H32C 109.5
C34 C33 H33A 109.5
C34 C33 H33B 109.5
H33A C33 H33B 109.5
C34 C33 H33C 109.5
H33A C33 H33C 109.5
H33B C33 H33C 109.5
C33 C34 C32 100.0(10)
C33 C34 C31 116.3(12)
C32 C34 C31 103.2(10)
C33 C34 C35 111.9(10)
C32 C34 C35 116.9(9)
C31 C34 C35 108.4(8)
C40 C35 C36 116.5(8)
C40 C35 C34 119.1(9)
C36 C35 C34 124.3(9)
C37 C36 C35 121.0(8)
C37 C36 H36 119.5
C35 C36 H36 119.5
C36 C37 C38 123.1(8)
C36 C37 S4 118.6(7)
C38 C37 S4 118.3(6)
O4 C38 C39 121.8(7)
O4 C38 C37 122.3(7)
C39 C38 C37 115.9(7)
C38 C39 C40 121.2(8)
C38 C39 S1 119.7(6)
C40 C39 S1 119.1(6)
C35 C40 C39 122.3(8)
C35 C40 H40 118.9
C39 C40 H40 118.9
C42 C41 H41A 109.5
C42 C41 H41B 109.5
H41A C41 H41B 109.5
C42 C41 H41C 109.5
H41A C41 H41C 109.5
H41B C41 H41C 109.5
O10 C42 C43 124.2(12)
O10 C42 C41 109.9(13)
C43 C42 C41 125.8(14)
C42 C43 C44 124.8(12)
C42 C43 H43 117.6
C44 C43 H43 117.6
O11 C44 C43 126.3(12)
O11 C44 C45 115.9(13)
C43 C44 C45 116.1(12)
C44 C45 H45A 109.5
C44 C45 H45B 109.5
H45A C45 H45B 109.5
C44 C45 H45C 109.5
H45A C45 H45C 109.5
H45B C45 H45C 109.5
C47 C46 H46A 109.5
C47 C46 H46B 109.5
H46A C46 H46B 109.5
C47 C46 H46C 109.5
H46A C46 H46C 109.5
H46B C46 H46C 109.5
O12 C47 C48 122.6(11)
O12 C47 C46 117.4(11)
C48 C47 C46 120.0(10)
C49 C48 C47 127.5(11)
C49 C48 H48 116.2
C47 C48 H48 116.2
O13 C49 C48 122.9(11)
O13 C49 C50 119.5(13)
C48 C49 C50 117.4(12)
C49 C50 H50A 109.5
C49 C50 H50B 109.5
H50A C50 H50B 109.5
C49 C50 H50C 109.5
H50A C50 H50C 109.5
H50B C50 H50C 109.5
C52 C51 H51A 109.5
C52 C51 H51B 109.5
H51A C51 H51B 109.5
C52 C51 H51C 109.5
H51A C51 H51C 109.5
H51B C51 H51C 109.5
O14 C52 C53 123.3(12)
O14 C52 C51 113.2(13)
C53 C52 C51 121.6(12)
C54 C53 C52 123.8(11)
C54 C53 H53 118.1
C52 C53 H53 118.1
O15 C54 C53 125.5(13)
O15 C54 C55 113.8(13)
C53 C54 C55 120.6(12)
C54 C55 H55A 109.5
C54 C55 H55B 109.5
H55A C55 H55B 109.5
C54 C55 H55C 109.5
H55A C55 H55C 109.5
H55B C55 H55C 109.5
C57 C56 H56A 109.5
C57 C56 H56B 109.5
H56A C56 H56B 109.5
C57 C56 H56C 109.5
H56A C56 H56C 109.5
H56B C56 H56C 109.5
O16 C57 C58 125.8(11)
O16 C57 C56 112.3(11)
C58 C57 C56 121.9(11)
C57 C58 C59 126.5(11)
C57 C58 H58 116.8
C59 C58 H58 116.8
O17 C59 C58 121.1(11)
O17 C59 C60 115.3(12)
C58 C59 C60 123.1(11)
C59 C60 H60A 109.5
C59 C60 H60B 109.5
H60A C60 H60B 109.5
C59 C60 H60C 109.5
H60A C60 H60C 109.5
H60B C60 H60C 109.5
C62 C61 H61A 109.5
C62 C61 H61B 109.5
H61A C61 H61B 109.5
C62 C61 H61C 109.5
H61A C61 H61C 109.5
H61B C61 H61C 109.5
O18 C62 C63 126.6(11)
O18 C62 C61 112.8(12)
C63 C62 C61 118.7(12)
C62 C63 C64 125.0(11)
C62 C63 H63 117.5
C64 C63 H63 117.5
O19 C64 C63 123.3(10)
O19 C64 C65 119.3(11)
C63 C64 C65 117.4(11)
C64 C65 H65A 109.5
C64 C65 H65B 109.5
H65A C65 H65B 109.5
C64 C65 H65C 109.5
H65A C65 H65C 109.5
H65B C65 H65C 109.5
C67 C66 H66A 109.5
C67 C66 H66B 109.5
H66A C66 H66B 109.5
C67 C66 H66C 109.5
H66A C66 H66C 109.5
H66B C66 H66C 109.5
O20 C67 C68 124.6(7)
O20 C67 C66 119.3(7)
C68 C67 C66 116.2(7)
C69 C68 C67 124.6(11)
C69 C68 H68 117.7
C67 C68 H68 117.7
O21 C69 C68 125.9(12)
O21 C69 C70 110.5(11)
C68 C69 C70 123.5(11)
C69 C70 H70A 109.5
C69 C70 H70B 109.5
H70A C70 H70B 109.5
C69 C70 H70C 109.5
H70A C70 H70C 109.5
H70B C70 H70C 109.5
Cl1 C71 Cl2 107.4(11)
Cl1 C71 H71A 110.2
Cl2 C71 H71A 110.2
Cl1 C71 H71B 110.2
Cl2 C71 H71B 110.2
H71A C71 H71B 108.5
Cl3 C72 Cl4 96.5(10)
Cl3 C72 H72A 112.5
Cl4 C72 H72A 112.5
Cl3 C72 H72B 112.5
Cl4 C72 H72B 112.5
H72A C72 H72B 110.0
Cl5 C73 Cl6 98.3(12)
Cl5 C73 H73A 112.1
Cl6 C73 H73A 112.1
Cl5 C73 H73B 112.1
Cl6 C73 H73B 112.1
H73A C73 H73B 109.8
Cl7 C74 Cl8 114.8(15)
Cl7 C74 H74A 108.6
Cl8 C74 H74A 108.6
Cl7 C74 H74B 108.6
Cl8 C74 H74B 108.6
H74A C74 H74B 107.5
Cl9 C75 Cl10 105.8(14)
Cl9 C75 H75A 110.6
Cl10 C75 H75A 110.6
Cl9 C75 H75B 110.6
Cl10 C75 H75B 110.6
H75A C75 H75B 108.7
O22 C76 H76A 109.5
O22 C76 H76B 109.5
H76A C76 H76B 109.5
O22 C76 H76C 109.5
H76A C76 H76C 109.5
H76B C76 H76C 109.5

loop_
_geom_bond_atom_site_label_1
_geom_bond_atom_site_label_2
_geom_bond_distance
Dy1 O10 2.267(7)
Dy1 O11 2.296(6)
Dy1 O6 2.324(5)
Dy1 O7 2.326(5)
Dy1 O1 2.348(5)
Dy1 O4 2.360(5)
Dy1 O5 2.508(5)
Dy1 S1 2.926(2)
Dy1 Dy2 3.5293(8)
Dy1 Dy4 3.5386(8)
Dy1 Dy5 3.7571(8)
Dy2 O13 2.262(6)
Dy2 O12 2.284(6)
Dy2 O8 2.315(5)
Dy2 O7 2.333(6)
Dy2 O2 2.347(6)
Dy2 O1 2.373(5)
Dy2 O5 2.505(5)
Dy2 S2 2.964(2)
Dy2 Dy3 3.5384(8)
Dy2 Dy5 3.7793(8)
Dy3 O15 2.249(7)
Dy3 O14 2.270(6)
Dy3 O8 2.322(6)
Dy3 O9 2.324(6)
Dy3 O3 2.352(5)
Dy3 O2 2.352(5)
Dy3 O5 2.496(5)
Dy3 S3 2.939(2)
Dy3 Dy4 3.5438(8)
Dy3 Dy5 3.7589(9)
Dy4 O16 2.249(6)
Dy4 O17 2.288(7)
Dy4 O6 2.311(6)
Dy4 O4 2.318(5)
Dy4 O9 2.330(5)
Dy4 O3 2.358(6)
Dy4 O5 2.539(5)
Dy4 S4 2.950(2)
Dy4 Dy5 3.7692(8)
Dy5 O20 2.330(6)
Dy5 O18 2.332(7)
Dy5 O19 2.336(7)
Dy5 O21 2.341(6)
Dy5 O8 2.416(6)
Dy5 O6 2.430(5)
Dy5 O9 2.439(6)
Dy5 O7 2.446(5)
O1 C8 1.279(9)
O2 C18 1.364(10)
O3 C28 1.369(10)
O4 C38 1.356(9)
O10 C42 1.310(15)
O11 C44 1.215(13)
O12 C47 1.237(11)
O13 C49 1.265(13)
O14 C52 1.253(13)
O15 C54 1.284(13)
O16 C57 1.268(12)
O17 C59 1.245(13)
O18 C62 1.299(14)
O19 C64 1.251(12)
O20 C67 1.208(10)
O21 C69 1.263(13)
O22 C76 1.203(18)
O22 H22 0.903(16)
O23 H23F 0.8500
O23 H23G 0.8500
O24 H24C 0.8500
O24 H24D 0.8500
S1 C39 1.790(9)
S1 C7 1.793(10)
S2 C17 1.775(9)
S2 C9 1.789(9)
S3 C19 1.793(8)
S3 C27 1.800(8)
S4 C29 1.789(9)
S4 C37 1.795(8)
Cl1 C71 1.627(15)
Cl2 C71 1.791(14)
Cl3 C72 1.704(18)
Cl4 C72 1.725(17)
Cl5 C73 1.666(16)
Cl6 C73 1.746(18)
Cl7 C74 1.689(17)
Cl8 C74 1.753(16)
Cl9 C75 1.741(17)
Cl10 C75 1.747(18)
C1 C4 1.50(2)
C1 H1A 0.9600
C1 H1B 0.9600
C1 H1C 0.9600
C2 C4 1.454(19)
C2 H2A 0.9600
C2 H2B 0.9600
C2 H2C 0.9600
C3 C4 1.43(2)
C3 H3A 0.9600
C3 H3B 0.9600
C3 H3C 0.9600
C4 C5 1.581(14)
C5 C6 1.363(15)
C5 C10 1.386(14)
C6 C7 1.385(12)
C6 H6 0.9300
C7 C8 1.431(12)
C8 C9 1.450(13)
C9 C10 1.314(12)
C10 H10 0.9300
C11 C14 1.56(2)
C11 H11A 0.9600
C11 H11B 0.9600
C11 H11C 0.9600
C12 C14 1.405(19)
C12 H12A 0.9600
C12 H12B 0.9600
C12 H12C 0.9600
C13 C14 1.47(2)
C13 H13A 0.9600
C13 H13B 0.9600
C13 H13C 0.9600
C14 C15 1.552(15)
C15 C16 1.345(11)
C15 C20 1.380(12)
C16 C17 1.398(11)
C16 H16 0.9300
C17 C18 1.389(11)
C18 C19 1.421(13)
C19 C20 1.373(13)
C20 H20 0.9300
C21 C24 1.55(2)
C21 H21A 0.9600
C21 H21B 0.9600
C21 H21C 0.9600
C22 C24 1.455(19)
C22 H22A 0.9600
C22 H22B 0.9600
C22 H22C 0.9600
C23 C24 1.383(19)
C23 H23A 0.9600
C23 H23B 0.9600
C23 H23C 0.9600
C24 C25 1.508(15)
C25 C30 1.376(15)
C25 C26 1.405(13)
C26 C27 1.365(12)
C26 H26 0.9300
C27 C28 1.406(12)
C28 C29 1.368(10)
C29 C30 1.372(12)
C30 H30 0.9300
C31 C34 1.479(9)
C31 H31A 0.9600
C31 H31B 0.9600
C31 H31C 0.9600
C32 C34 1.478(9)
C32 H32A 0.9600
C32 H32B 0.9600
C32 H32C 0.9600
C33 C34 1.449(19)
C33 H33A 0.9600
C33 H33B 0.9600
C33 H33C 0.9600
C34 C35 1.500(12)
C35 C40 1.382(13)
C35 C36 1.424(13)
C36 C37 1.363(11)
C36 H36 0.9300
C37 C38 1.413(12)
C38 C39 1.398(11)
C39 C40 1.406(11)
C40 H40 0.9300
C41 C42 1.50(2)
C41 H41A 0.9600
C41 H41B 0.9600
C41 H41C 0.9600
C42 C43 1.386(19)
C43 C44 1.39(2)
C43 H43 0.9300
C44 C45 1.503(18)
C45 H45A 0.9600
C45 H45B 0.9600
C45 H45C 0.9600
C46 C47 1.518(16)
C46 H46A 0.9600
C46 H46B 0.9600
C46 H46C 0.9600
C47 C48 1.432(19)
C48 C49 1.35(2)
C48 H48 0.9300
C49 C50 1.446(18)
C50 H50A 0.9600
C50 H50B 0.9600
C50 H50C 0.9600
C51 C52 1.53(2)
C51 H51A 0.9600
C51 H51B 0.9600
C51 H51C 0.9600
C52 C53 1.44(2)
C53 C54 1.37(2)
C53 H53 0.9300
C54 C55 1.54(2)
C55 H55A 0.9600
C55 H55B 0.9600
C55 H55C 0.9600
C56 C57 1.626(17)
C56 H56A 0.9600
C56 H56B 0.9600
C56 H56C 0.9600
C57 C58 1.320(17)
C58 C59 1.422(18)
C58 H58 0.9300
C59 C60 1.51(2)
C60 H60A 0.9600
C60 H60B 0.9600
C60 H60C 0.9600
C61 C62 1.550(17)
C61 H61A 0.9600
C61 H61B 0.9600
C61 H61C 0.9600
C62 C63 1.320(18)
C63 C64 1.412(16)
C63 H63 0.9300
C64 C65 1.455(17)
C65 H65A 0.9600
C65 H65B 0.9600
C65 H65C 0.9600
C66 C67 1.501(5)
C66 H66A 0.9600
C66 H66B 0.9600
C66 H66C 0.9600
C67 C68 1.421(17)
C68 C69 1.358(18)
C68 H68 0.9300
C69 C70 1.603(19)
C70 H70A 0.9600
C70 H70B 0.9600
C70 H70C 0.9600
C71 H71A 0.9700
C71 H71B 0.9700
C72 H72A 0.9700
C72 H72B 0.9700
C73 H73A 0.9700
C73 H73B 0.9700
C74 H74A 0.9700
C74 H74B 0.9700
C75 H75A 0.9700
C75 H75B 0.9700
C76 H76A 0.9600
C76 H76B 0.9600
C76 H76C 0.9600

loop_
_geom_torsion_atom_site_label_1
_geom_torsion_atom_site_label_2
_geom_torsion_atom_site_label_3
_geom_torsion_atom_site_label_4
_geom_torsion
O10 Dy1 Dy2 O13 13.5(8)
O11 Dy1 Dy2 O13 68.5(6)
O6 Dy1 Dy2 O13 -61.8(6)
O7 Dy1 Dy2 O13 -0.8(6)
O1 Dy1 Dy2 O13 145.9(6)
O4 Dy1 Dy2 O13 -139.6(6)
O5 Dy1 Dy2 O13 -108.8(6)
S1 Dy1 Dy2 O13 147.6(5)
Dy4 Dy1 Dy2 O13 -101.5(5)
Dy5 Dy1 Dy2 O13 -43.7(5)
O10 Dy1 Dy2 O12 -53.4(6)
O11 Dy1 Dy2 O12 1.5(2)
O6 Dy1 Dy2 O12 -128.8(2)
O7 Dy1 Dy2 O12 -67.8(3)
O1 Dy1 Dy2 O12 78.9(3)
O4 Dy1 Dy2 O12 153.5(2)
O5 Dy1 Dy2 O12 -175.8(2)
S1 Dy1 Dy2 O12 80.63(17)
Dy4 Dy1 Dy2 O12 -168.45(17)
Dy5 Dy1 Dy2 O12 -110.66(17)
O10 Dy1 Dy2 O8 75.0(6)
O11 Dy1 Dy2 O8 129.9(2)
O6 Dy1 Dy2 O8 -0.38(19)
O7 Dy1 Dy2 O8 60.6(2)
O1 Dy1 Dy2 O8 -152.7(2)
O4 Dy1 Dy2 O8 -78.13(19)
O5 Dy1 Dy2 O8 -47.4(2)
S1 Dy1 Dy2 O8 -150.98(15)
Dy4 Dy1 Dy2 O8 -40.06(14)
Dy5 Dy1 Dy2 O8 17.74(14)
O10 Dy1 Dy2 O7 14.3(6)
O11 Dy1 Dy2 O7 69.3(3)
O6 Dy1 Dy2 O7 -61.0(2)
O1 Dy1 Dy2 O7 146.7(3)
O4 Dy1 Dy2 O7 -138.8(2)
O5 Dy1 Dy2 O7 -108.1(2)
S1 Dy1 Dy2 O7 148.4(2)
Dy4 Dy1 Dy2 O7 -100.7(2)
Dy5 Dy1 Dy2 O7 -42.9(2)
O10 Dy1 Dy2 O2 153.1(6)
O11 Dy1 Dy2 O2 -151.9(2)
O6 Dy1 Dy2 O2 77.81(19)
O7 Dy1 Dy2 O2 138.8(2)
O1 Dy1 Dy2 O2 -74.5(2)
O4 Dy1 Dy2 O2 0.06(18)
O5 Dy1 Dy2 O2 30.8(2)
S1 Dy1 Dy2 O2 -72.79(14)
Dy4 Dy1 Dy2 O2 38.13(13)
Dy5 Dy1 Dy2 O2 95.93(13)
O10 Dy1 Dy2 O1 -132.4(6)
O11 Dy1 Dy2 O1 -77.4(3)
O6 Dy1 Dy2 O1 152.3(2)
O7 Dy1 Dy2 O1 -146.7(3)
O4 Dy1 Dy2 O1 74.6(2)
O5 Dy1 Dy2 O1 105.3(2)
S1 Dy1 Dy2 O1 1.7(2)
Dy4 Dy1 Dy2 O1 112.6(2)
Dy5 Dy1 Dy2 O1 170.4(2)
O10 Dy1 Dy2 O5 122.4(6)
O11 Dy1 Dy2 O5 177.4(2)
O6 Dy1 Dy2 O5 47.0(2)
O7 Dy1 Dy2 O5 108.1(2)
O1 Dy1 Dy2 O5 -105.3(2)
O4 Dy1 Dy2 O5 -30.71(19)
S1 Dy1 Dy2 O5 -103.56(16)
Dy4 Dy1 Dy2 O5 7.36(15)
Dy5 Dy1 Dy2 O5 65.16(15)
O10 Dy1 Dy2 S2 -134.5(5)
O11 Dy1 Dy2 S2 -79.49(17)
O6 Dy1 Dy2 S2 150.19(14)
O7 Dy1 Dy2 S2 -148.8(2)
O1 Dy1 Dy2 S2 -2.1(2)
O4 Dy1 Dy2 S2 72.44(13)
O5 Dy1 Dy2 S2 103.15(16)
S1 Dy1 Dy2 S2 -0.41(7)
Dy4 Dy1 Dy2 S2 110.51(5)
Dy5 Dy1 Dy2 S2 168.31(5)
O10 Dy1 Dy2 Dy3 114.9(5)
O11 Dy1 Dy2 Dy3 169.88(17)
O6 Dy1 Dy2 Dy3 39.57(14)
O7 Dy1 Dy2 Dy3 100.6(2)
O1 Dy1 Dy2 Dy3 -112.7(2)
O4 Dy1 Dy2 Dy3 -38.19(12)
O5 Dy1 Dy2 Dy3 -7.47(15)
S1 Dy1 Dy2 Dy3 -111.03(5)
Dy4 Dy1 Dy2 Dy3 -0.110(12)
Dy5 Dy1 Dy2 Dy3 57.684(16)
O10 Dy1 Dy2 Dy5 57.2(5)
O11 Dy1 Dy2 Dy5 112.20(17)
O6 Dy1 Dy2 Dy5 -18.11(14)
O7 Dy1 Dy2 Dy5 42.9(2)
O1 Dy1 Dy2 Dy5 -170.4(2)
O4 Dy1 Dy2 Dy5 -95.87(12)
O5 Dy1 Dy2 Dy5 -65.16(15)
S1 Dy1 Dy2 Dy5 -168.71(5)
Dy4 Dy1 Dy2 Dy5 -57.793(15)
O13 Dy2 Dy3 O15 37.2(11)
O12 Dy2 Dy3 O15 -2.9(14)
O8 Dy2 Dy3 O15 -25.6(11)
O7 Dy2 Dy3 O15 -84.5(11)
O2 Dy2 Dy3 O15 119.8(11)
O1 Dy2 Dy3 O15 -163.7(11)
O5 Dy2 Dy3 O15 -132.2(11)
S2 Dy2 Dy3 O15 125.0(11)
Dy1 Dy2 Dy3 O15 -124.7(11)
Dy5 Dy2 Dy3 O15 -67.0(11)
O13 Dy2 Dy3 O14 0.9(3)
O12 Dy2 Dy3 O14 -39.3(8)
O8 Dy2 Dy3 O14 -61.9(3)
O7 Dy2 Dy3 O14 -120.9(2)
O2 Dy2 Dy3 O14 83.4(3)
O1 Dy2 Dy3 O14 159.9(2)
O5 Dy2 Dy3 O14 -168.6(2)
S2 Dy2 Dy3 O14 88.67(19)
Dy1 Dy2 Dy3 O14 -161.05(19)
Dy5 Dy2 Dy3 O14 -103.33(19)
O13 Dy2 Dy3 O8 62.8(3)
O12 Dy2 Dy3 O8 22.7(8)
O7 Dy2 Dy3 O8 -58.9(2)
O2 Dy2 Dy3 O8 145.4(3)
O1 Dy2 Dy3 O8 -138.1(3)
O5 Dy2 Dy3 O8 -106.6(3)
S2 Dy2 Dy3 O8 150.6(2)
Dy1 Dy2 Dy3 O8 -99.1(2)
Dy5 Dy2 Dy3 O8 -41.4(2)
O13 Dy2 Dy3 O9 122.1(2)
O12 Dy2 Dy3 O9 81.9(8)
O8 Dy2 Dy3 O9 59.2(3)
O7 Dy2 Dy3 O9 0.29(17)
O2 Dy2 Dy3 O9 -155.4(2)
O1 Dy2 Dy3 O9 -78.89(19)
O5 Dy2 Dy3 O9 -47.4(2)
S2 Dy2 Dy3 O9 -150.16(13)
Dy1 Dy2 Dy3 O9 -39.89(12)
Dy5 Dy2 Dy3 O9 17.84(12)
O13 Dy2 Dy3 O3 -158.7(2)
O12 Dy2 Dy3 O3 161.1(8)
O8 Dy2 Dy3 O3 138.5(3)
O7 Dy2 Dy3 O3 79.51(19)
O2 Dy2 Dy3 O3 -76.2(2)
O1 Dy2 Dy3 O3 0.3(2)
O5 Dy2 Dy3 O3 31.8(2)
S2 Dy2 Dy3 O3 -70.93(15)
Dy1 Dy2 Dy3 O3 39.34(14)
Dy5 Dy2 Dy3 O3 97.06(14)
O13 Dy2 Dy3 O2 -82.5(3)
O12 Dy2 Dy3 O2 -122.7(8)
O8 Dy2 Dy3 O2 -145.4(3)
O7 Dy2 Dy3 O2 155.7(2)
O1 Dy2 Dy3 O2 76.5(2)
O5 Dy2 Dy3 O2 108.0(3)
S2 Dy2 Dy3 O2 5.2(2)
Dy1 Dy2 Dy3 O2 115.5(2)
Dy5 Dy2 Dy3 O2 173.2(2)
O13 Dy2 Dy3 O5 169.5(3)
O12 Dy2 Dy3 O5 129.3(8)
O8 Dy2 Dy3 O5 106.6(3)
O7 Dy2 Dy3 O5 47.7(2)
O2 Dy2 Dy3 O5 -108.0(3)
O1 Dy2 Dy3 O5 -31.5(2)
S2 Dy2 Dy3 O5 -102.75(16)
Dy1 Dy2 Dy3 O5 7.53(16)
Dy5 Dy2 Dy3 O5 65.25(16)
O13 Dy2 Dy3 S3 -86.5(2)
O12 Dy2 Dy3 S3 -126.6(8)
O8 Dy2 Dy3 S3 -149.3(2)
O7 Dy2 Dy3 S3 151.74(13)
O2 Dy2 Dy3 S3 -4.0(2)
O1 Dy2 Dy3 S3 72.57(15)
O5 Dy2 Dy3 S3 104.04(16)
S2 Dy2 Dy3 S3 1.30(6)
Dy1 Dy2 Dy3 S3 111.57(5)
Dy5 Dy2 Dy3 S3 169.29(5)
O13 Dy2 Dy3 Dy4 162.1(2)
O12 Dy2 Dy3 Dy4 121.9(8)
O8 Dy2 Dy3 Dy4 99.2(2)
O7 Dy2 Dy3 Dy4 40.28(12)
O2 Dy2 Dy3 Dy4 -115.4(2)
O1 Dy2 Dy3 Dy4 -38.89(14)
O5 Dy2 Dy3 Dy4 -7.42(16)
S2 Dy2 Dy3 Dy4 -110.17(4)
Dy1 Dy2 Dy3 Dy4 0.109(12)
Dy5 Dy2 Dy3 Dy4 57.832(12)
O13 Dy2 Dy3 Dy5 104.2(2)
O12 Dy2 Dy3 Dy5 64.1(8)
O8 Dy2 Dy3 Dy5 41.4(2)
O7 Dy2 Dy3 Dy5 -17.55(12)
O2 Dy2 Dy3 Dy5 -173.2(2)
O1 Dy2 Dy3 Dy5 -96.73(14)
O5 Dy2 Dy3 Dy5 -65.25(16)
S2 Dy2 Dy3 Dy5 -168.00(5)
Dy1 Dy2 Dy3 Dy5 -57.722(12)
O10 Dy1 Dy4 O16 -31.9(6)
O11 Dy1 Dy4 O16 17.6(11)
O6 Dy1 Dy4 O16 30.7(6)
O7 Dy1 Dy4 O16 90.5(6)
O1 Dy1 Dy4 O16 170.6(6)
O4 Dy1 Dy4 O16 -115.6(6)
O5 Dy1 Dy4 O16 138.2(6)
S1 Dy1 Dy4 O16 -117.2(6)
Dy2 Dy1 Dy4 O16 130.9(6)
Dy5 Dy1 Dy4 O16 72.9(6)
O10 Dy1 Dy4 O17 3.2(3)
O11 Dy1 Dy4 O17 52.7(9)
O6 Dy1 Dy4 O17 65.8(3)
O7 Dy1 Dy4 O17 125.6(2)
O1 Dy1 Dy4 O17 -154.3(2)
O4 Dy1 Dy4 O17 -80.5(3)
O5 Dy1 Dy4 O17 173.3(2)
S1 Dy1 Dy4 O17 -82.07(19)
Dy2 Dy1 Dy4 O17 166.00(19)
Dy5 Dy1 Dy4 O17 107.99(19)
O10 Dy1 Dy4 O6 -62.6(3)
O11 Dy1 Dy4 O6 -13.1(9)
O7 Dy1 Dy4 O6 59.8(2)
O1 Dy1 Dy4 O6 139.9(2)
O4 Dy1 Dy4 O6 -146.3(3)
O5 Dy1 Dy4 O6 107.5(3)
S1 Dy1 Dy4 O6 -147.9(2)
Dy2 Dy1 Dy4 O6 100.2(2)
Dy5 Dy1 Dy4 O6 42.2(2)
O10 Dy1 Dy4 O4 83.7(3)
O11 Dy1 Dy4 O4 133.2(9)
O6 Dy1 Dy4 O4 146.3(3)
O7 Dy1 Dy4 O4 -153.9(3)
O1 Dy1 Dy4 O4 -73.8(2)
O5 Dy1 Dy4 O4 -106.2(3)
S1 Dy1 Dy4 O4 -1.6(2)
Dy2 Dy1 Dy4 O4 -113.5(2)
Dy5 Dy1 Dy4 O4 -171.5(2)
O10 Dy1 Dy4 O9 -122.9(2)
O11 Dy1 Dy4 O9 -73.3(9)
O6 Dy1 Dy4 O9 -60.3(3)
O7 Dy1 Dy4 O9 -0.4(2)
O1 Dy1 Dy4 O9 79.64(19)
O4 Dy1 Dy4 O9 153.4(3)
O5 Dy1 Dy4 O9 47.2(2)
S1 Dy1 Dy4 O9 151.85(15)
Dy2 Dy1 Dy4 O9 39.92(15)
Dy5 Dy1 Dy4 O9 -18.10(15)
O10 Dy1 Dy4 O3 158.4(2)
O11 Dy1 Dy4 O3 -152.1(9)
O6 Dy1 Dy4 O3 -139.0(2)
O7 Dy1 Dy4 O3 -79.20(18)
O1 Dy1 Dy4 O3 0.90(17)
O4 Dy1 Dy4 O3 74.7(2)
O5 Dy1 Dy4 O3 -31.55(19)
S1 Dy1 Dy4 O3 73.10(13)
Dy2 Dy1 Dy4 O3 -38.83(12)
Dy5 Dy1 Dy4 O3 -96.85(12)
O10 Dy1 Dy4 O5 -170.1(2)
O11 Dy1 Dy4 O5 -120.5(9)
O6 Dy1 Dy4 O5 -107.5(3)
O7 Dy1 Dy4 O5 -47.7(2)
O1 Dy1 Dy4 O5 32.44(19)
O4 Dy1 Dy4 O5 106.2(3)
S1 Dy1 Dy4 O5 104.64(16)
Dy2 Dy1 Dy4 O5 -7.28(15)
Dy5 Dy1 Dy4 O5 -65.30(15)
O10 Dy1 Dy4 S4 86.81(19)
O11 Dy1 Dy4 S4 136.3(9)
O6 Dy1 Dy4 S4 149.4(2)
O7 Dy1 Dy4 S4 -150.78(15)
O1 Dy1 Dy4 S4 -70.68(13)
O4 Dy1 Dy4 S4 3.1(2)
O5 Dy1 Dy4 S4 -103.12(16)
S1 Dy1 Dy4 S4 1.52(7)
Dy2 Dy1 Dy4 S4 -110.41(5)
Dy5 Dy1 Dy4 S4 -168.42(5)
O10 Dy1 Dy4 Dy3 -162.67(18)
O11 Dy1 Dy4 Dy3 -113.1(9)
O6 Dy1 Dy4 Dy3 -100.1(2)
O7 Dy1 Dy4 Dy3 -40.26(14)
O1 Dy1 Dy4 Dy3 39.83(12)
O4 Dy1 Dy4 Dy3 113.6(2)
O5 Dy1 Dy4 Dy3 7.39(15)
S1 Dy1 Dy4 Dy3 112.03(5)
Dy2 Dy1 Dy4 Dy3 0.109(12)
Dy5 Dy1 Dy4 Dy3 -57.907(16)
O10 Dy1 Dy4 Dy5 -104.76(18)
O11 Dy1 Dy4 Dy5 -55.2(9)
O6 Dy1 Dy4 Dy5 -42.2(2)
O7 Dy1 Dy4 Dy5 17.65(14)
O1 Dy1 Dy4 Dy5 97.74(12)
O4 Dy1 Dy4 Dy5 171.5(2)
O5 Dy1 Dy4 Dy5 65.30(15)
S1 Dy1 Dy4 Dy5 169.94(5)
Dy2 Dy1 Dy4 Dy5 58.017(16)
O15 Dy3 Dy4 O16 3.2(3)
O14 Dy3 Dy4 O16 -59.0(6)
O8 Dy3 Dy4 O16 -128.2(2)
O9 Dy3 Dy4 O16 -67.2(3)
O3 Dy3 Dy4 O16 80.3(3)
O2 Dy3 Dy4 O16 153.7(2)
O5 Dy3 Dy4 O16 -175.3(2)
S3 Dy3 Dy4 O16 81.00(18)
Dy2 Dy3 Dy4 O16 -168.00(18)
Dy5 Dy3 Dy4 O16 -109.98(18)
O15 Dy3 Dy4 O17 71.8(7)
O14 Dy3 Dy4 O17 9.6(9)
O8 Dy3 Dy4 O17 -59.5(7)
O9 Dy3 Dy4 O17 1.4(7)
O3 Dy3 Dy4 O17 148.9(7)
O2 Dy3 Dy4 O17 -137.6(7)
O5 Dy3 Dy4 O17 -106.7(7)
S3 Dy3 Dy4 O17 149.7(7)
Dy2 Dy3 Dy4 O17 -99.4(7)
Dy5 Dy3 Dy4 O17 -41.3(7)
O15 Dy3 Dy4 O6 131.2(2)
O14 Dy3 Dy4 O6 69.0(6)
O8 Dy3 Dy4 O6 -0.13(18)
O9 Dy3 Dy4 O6 60.8(2)
O3 Dy3 Dy4 O6 -151.7(2)
O2 Dy3 Dy4 O6 -78.27(19)
O5 Dy3 Dy4 O6 -47.3(2)
S3 Dy3 Dy4 O6 -150.97(13)
Dy2 Dy3 Dy4 O6 -39.98(12)
Dy5 Dy3 Dy4 O6 18.05(12)
O15 Dy3 Dy4 O4 -150.2(2)
O14 Dy3 Dy4 O4 147.6(6)
O8 Dy3 Dy4 O4 78.46(19)
O9 Dy3 Dy4 O4 139.4(3)
O3 Dy3 Dy4 O4 -73.1(2)
O2 Dy3 Dy4 O4 0.3(2)
O5 Dy3 Dy4 O4 31.3(2)
S3 Dy3 Dy4 O4 -72.39(15)
Dy2 Dy3 Dy4 O4 38.61(14)
Dy5 Dy3 Dy4 O4 96.64(14)
O15 Dy3 Dy4 O9 70.4(3)
O14 Dy3 Dy4 O9 8.2(6)
O8 Dy3 Dy4 O9 -60.9(2)
O3 Dy3 Dy4 O9 147.5(3)
O2 Dy3 Dy4 O9 -139.1(3)
O5 Dy3 Dy4 O9 -108.1(3)
S3 Dy3 Dy4 O9 148.2(2)
Dy2 Dy3 Dy4 O9 -100.8(2)
Dy5 Dy3 Dy4 O9 -42.7(2)
O15 Dy3 Dy4 O3 -77.1(3)
O14 Dy3 Dy4 O3 -139.3(6)
O8 Dy3 Dy4 O3 151.6(2)
O9 Dy3 Dy4 O3 -147.5(3)
O2 Dy3 Dy4 O3 73.4(2)
O5 Dy3 Dy4 O3 104.4(2)
S3 Dy3 Dy4 O3 0.73(19)
Dy2 Dy3 Dy4 O3 111.72(19)
Dy5 Dy3 Dy4 O3 169.75(19)
O15 Dy3 Dy4 O5 178.5(3)
O14 Dy3 Dy4 O5 116.3(6)
O8 Dy3 Dy4 O5 47.2(2)
O9 Dy3 Dy4 O5 108.1(3)
O3 Dy3 Dy4 O5 -104.4(2)
O2 Dy3 Dy4 O5 -31.0(2)
S3 Dy3 Dy4 O5 -103.66(16)
Dy2 Dy3 Dy4 O5 7.33(16)
Dy5 Dy3 Dy4 O5 65.36(16)
O15 Dy3 Dy4 S4 -77.9(2)
O14 Dy3 Dy4 S4 -140.1(6)
O8 Dy3 Dy4 S4 150.83(14)
O9 Dy3 Dy4 S4 -148.3(2)
O3 Dy3 Dy4 S4 -0.74(19)
O2 Dy3 Dy4 S4 72.69(15)
O5 Dy3 Dy4 S4 103.64(16)
S3 Dy3 Dy4 S4 -0.02(6)
Dy2 Dy3 Dy4 S4 110.97(4)
Dy5 Dy3 Dy4 S4 169.00(4)
O15 Dy3 Dy4 Dy1 171.1(2)
O14 Dy3 Dy4 Dy1 108.8(6)
O8 Dy3 Dy4 Dy1 39.74(13)
O9 Dy3 Dy4 Dy1 100.7(2)
O3 Dy3 Dy4 Dy1 -111.83(19)
O2 Dy3 Dy4 Dy1 -38.39(14)
O5 Dy3 Dy4 Dy1 -7.44(16)
S3 Dy3 Dy4 Dy1 -111.10(4)
Dy2 Dy3 Dy4 Dy1 -0.109(12)
Dy5 Dy3 Dy4 Dy1 57.919(12)
O15 Dy3 Dy4 Dy5 113.1(2)
O14 Dy3 Dy4 Dy5 50.9(6)
O8 Dy3 Dy4 Dy5 -18.17(13)
O9 Dy3 Dy4 Dy5 42.7(2)
O3 Dy3 Dy4 Dy5 -169.75(19)
O2 Dy3 Dy4 Dy5 -96.31(14)
O5 Dy3 Dy4 Dy5 -65.36(16)
S3 Dy3 Dy4 Dy5 -169.02(5)
Dy2 Dy3 Dy4 Dy5 -58.028(12)
O10 Dy1 Dy5 O20 -103.6(3)
O11 Dy1 Dy5 O20 -22.9(3)
O6 Dy1 Dy5 O20 -149.6(3)
O7 Dy1 Dy5 O20 15.1(3)
O1 Dy1 Dy5 O20 66.5(2)
O4 Dy1 Dy5 O20 161.1(2)
O5 Dy1 Dy5 O20 112.8(2)
S1 Dy1 Dy5 O20 117.4(3)
Dy2 Dy1 Dy5 O20 59.9(2)
Dy4 Dy1 Dy5 O20 166.7(2)
O10 Dy1 Dy5 O18 31.4(3)
O11 Dy1 Dy5 O18 112.2(3)
O6 Dy1 Dy5 O18 -14.6(3)
O7 Dy1 Dy5 O18 150.1(3)
O1 Dy1 Dy5 O18 -158.5(3)
O4 Dy1 Dy5 O18 -63.9(3)
O5 Dy1 Dy5 O18 -112.1(3)
S1 Dy1 Dy5 O18 -107.6(3)
Dy2 Dy1 Dy5 O18 -165.1(2)
Dy4 Dy1 Dy5 O18 -58.3(2)
O10 Dy1 Dy5 O19 -35.7(3)
O11 Dy1 Dy5 O19 45.0(3)
O6 Dy1 Dy5 O19 -81.7(3)
O7 Dy1 Dy5 O19 83.0(3)
O1 Dy1 Dy5 O19 134.3(2)
O4 Dy1 Dy5 O19 -131.0(2)
O5 Dy1 Dy5 O19 -179.3(2)
S1 Dy1 Dy5 O19 -174.7(3)
Dy2 Dy1 Dy5 O19 127.78(17)
Dy4 Dy1 Dy5 O19 -125.38(17)
O10 Dy1 Dy5 O21 146.1(6)
O11 Dy1 Dy5 O21 -133.1(6)
O6 Dy1 Dy5 O21 100.1(6)
O7 Dy1 Dy5 O21 -95.1(6)
O1 Dy1 Dy5 O21 -43.8(6)
O4 Dy1 Dy5 O21 50.9(6)
O5 Dy1 Dy5 O21 2.6(6)
S1 Dy1 Dy5 O21 7.2(6)
Dy2 Dy1 Dy5 O21 -50.4(6)
Dy4 Dy1 Dy5 O21 56.5(6)
O10 Dy1 Dy5 O8 179.6(3)
O11 Dy1 Dy5 O8 -99.6(2)
O6 Dy1 Dy5 O8 133.6(3)
O7 Dy1 Dy5 O8 -61.7(3)
O1 Dy1 Dy5 O8 -10.33(19)
O4 Dy1 Dy5 O8 84.34(19)
O5 Dy1 Dy5 O8 36.06(19)
S1 Dy1 Dy5 O8 40.6(2)
Dy2 Dy1 Dy5 O8 -16.90(13)
Dy4 Dy1 Dy5 O8 89.94(14)
O10 Dy1 Dy5 O6 46.0(3)
O11 Dy1 Dy5 O6 126.8(3)
O7 Dy1 Dy5 O6 164.8(3)
O1 Dy1 Dy5 O6 -143.9(3)
O4 Dy1 Dy5 O6 -49.2(3)
O5 Dy1 Dy5 O6 -97.5(3)
S1 Dy1 Dy5 O6 -92.9(3)
Dy2 Dy1 Dy5 O6 -150.5(2)
Dy4 Dy1 Dy5 O6 -43.6(2)
O10 Dy1 Dy5 O9 106.8(3)
O11 Dy1 Dy5 O9 -172.4(2)
O6 Dy1 Dy5 O9 60.8(3)
O7 Dy1 Dy5 O9 -134.4(3)
O1 Dy1 Dy5 O9 -83.12(19)
O4 Dy1 Dy5 O9 11.6(2)
O5 Dy1 Dy5 O9 -36.73(19)
S1 Dy1 Dy5 O9 -32.1(2)
Dy2 Dy1 Dy5 O9 -89.69(14)
Dy4 Dy1 Dy5 O9 17.15(14)
O10 Dy1 Dy5 O7 -118.7(3)
O11 Dy1 Dy5 O7 -38.0(3)
O6 Dy1 Dy5 O7 -164.8(3)
O1 Dy1 Dy5 O7 51.3(3)
O4 Dy1 Dy5 O7 146.0(3)
O5 Dy1 Dy5 O7 97.7(3)
S1 Dy1 Dy5 O7 102.3(3)
Dy2 Dy1 Dy5 O7 44.8(2)
Dy4 Dy1 Dy5 O7 151.6(2)
O10 Dy1 Dy5 Dy3 143.2(2)
O11 Dy1 Dy5 Dy3 -136.0(2)
O6 Dy1 Dy5 Dy3 97.2(2)
O7 Dy1 Dy5 Dy3 -98.0(2)
O1 Dy1 Dy5 Dy3 -46.70(14)
O4 Dy1 Dy5 Dy3 47.97(14)
O5 Dy1 Dy5 Dy3 -0.31(13)
S1 Dy1 Dy5 Dy3 4.3(2)
Dy2 Dy1 Dy5 Dy3 -53.267(13)
Dy4 Dy1 Dy5 Dy3 53.573(14)
O10 Dy1 Dy5 Dy4 89.7(2)
O11 Dy1 Dy5 Dy4 170.4(2)
O6 Dy1 Dy5 Dy4 43.6(2)
O7 Dy1 Dy5 Dy4 -151.6(2)
O1 Dy1 Dy5 Dy4 -100.27(14)
O4 Dy1 Dy5 Dy4 -5.60(14)
O5 Dy1 Dy5 Dy4 -53.88(13)
S1 Dy1 Dy5 Dy4 -49.3(2)
Dy2 Dy1 Dy5 Dy4 -106.84(2)
O10 Dy1 Dy5 Dy2 -163.5(2)
O11 Dy1 Dy5 Dy2 -82.7(2)
O6 Dy1 Dy5 Dy2 150.5(2)
O7 Dy1 Dy5 Dy2 -44.8(2)
O1 Dy1 Dy5 Dy2 6.57(14)
O4 Dy1 Dy5 Dy2 101.24(14)
O5 Dy1 Dy5 Dy2 52.96(13)
S1 Dy1 Dy5 Dy2 57.5(2)
Dy4 Dy1 Dy5 Dy2 106.84(2)
O15 Dy3 Dy5 O20 109.1(3)
O14 Dy3 Dy5 O20 29.0(3)
O8 Dy3 Dy5 O20 -16.8(3)
O9 Dy3 Dy5 O20 148.7(3)
O3 Dy3 Dy5 O20 -159.9(2)
O2 Dy3 Dy5 O20 -64.7(2)
O5 Dy3 Dy5 O20 -113.0(2)
S3 Dy3 Dy5 O20 -112.7(3)
Dy2 Dy3 Dy5 O20 -60.17(18)
Dy4 Dy3 Dy5 O20 -166.81(18)
O15 Dy3 Dy5 O18 -25.2(3)
O14 Dy3 Dy5 O18 -105.3(3)
O8 Dy3 Dy5 O18 -151.1(3)
O9 Dy3 Dy5 O18 14.4(3)
O3 Dy3 Dy5 O18 65.8(2)
O2 Dy3 Dy5 O18 161.0(2)
O5 Dy3 Dy5 O18 112.7(2)
S3 Dy3 Dy5 O18 113.0(3)
Dy2 Dy3 Dy5 O18 165.51(19)
Dy4 Dy3 Dy5 O18 58.87(19)
O15 Dy3 Dy5 O19 -133.8(6)
O14 Dy3 Dy5 O19 146.1(6)
O8 Dy3 Dy5 O19 100.4(6)
O9 Dy3 Dy5 O19 -94.2(6)
O3 Dy3 Dy5 O19 -42.8(6)
O2 Dy3 Dy5 O19 52.4(6)
O5 Dy3 Dy5 O19 4.1(6)
S3 Dy3 Dy5 O19 4.5(6)
Dy2 Dy3 Dy5 O19 56.9(6)
Dy4 Dy3 Dy5 O19 -49.7(6)
O15 Dy3 Dy5 O21 43.3(3)
O14 Dy3 Dy5 O21 -36.8(3)
O8 Dy3 Dy5 O21 -82.5(3)
O9 Dy3 Dy5 O21 83.0(3)
O3 Dy3 Dy5 O21 134.3(2)
O2 Dy3 Dy5 O21 -130.5(2)
O5 Dy3 Dy5 O21 -178.8(2)
S3 Dy3 Dy5 O21 -178.4(3)
Dy2 Dy3 Dy5 O21 -125.93(19)
Dy4 Dy3 Dy5 O21 127.43(19)
O15 Dy3 Dy5 O8 125.9(3)
O14 Dy3 Dy5 O8 45.8(3)
O9 Dy3 Dy5 O8 165.5(3)
O3 Dy3 Dy5 O8 -143.1(2)
O2 Dy3 Dy5 O8 -48.0(2)
O5 Dy3 Dy5 O8 -96.2(2)
S3 Dy3 Dy5 O8 -95.9(3)
Dy2 Dy3 Dy5 O8 -43.4(2)
Dy4 Dy3 Dy5 O8 -150.0(2)
O15 Dy3 Dy5 O6 -101.1(2)
O14 Dy3 Dy5 O6 178.8(2)
O8 Dy3 Dy5 O6 133.0(2)
O9 Dy3 Dy5 O6 -61.5(2)
O3 Dy3 Dy5 O6 -10.13(18)
O2 Dy3 Dy5 O6 85.05(18)
O5 Dy3 Dy5 O6 36.78(18)
S3 Dy3 Dy5 O6 37.1(2)
Dy2 Dy3 Dy5 O6 89.60(12)
Dy4 Dy3 Dy5 O6 -17.04(12)
O15 Dy3 Dy5 O9 -39.6(3)
O14 Dy3 Dy5 O9 -119.7(3)
O8 Dy3 Dy5 O9 -165.5(3)
O3 Dy3 Dy5 O9 51.4(2)
O2 Dy3 Dy5 O9 146.6(2)
O5 Dy3 Dy5 O9 98.3(2)
S3 Dy3 Dy5 O9 98.6(3)
Dy2 Dy3 Dy5 O9 151.11(19)
Dy4 Dy3 Dy5 O9 44.47(19)
O15 Dy3 Dy5 O7 -174.1(2)
O14 Dy3 Dy5 O7 105.8(2)
O8 Dy3 Dy5 O7 60.0(2)
O9 Dy3 Dy5 O7 -134.5(2)
O3 Dy3 Dy5 O7 -83.13(18)
O2 Dy3 Dy5 O7 12.05(18)
O5 Dy3 Dy5 O7 -36.22(18)
S3 Dy3 Dy5 O7 -35.9(2)
Dy2 Dy3 Dy5 O7 16.60(12)
Dy4 Dy3 Dy5 O7 -90.04(12)
O15 Dy3 Dy5 Dy1 -137.6(2)
O14 Dy3 Dy5 Dy1 142.31(19)
O8 Dy3 Dy5 Dy1 96.5(2)
O9 Dy3 Dy5 Dy1 -97.97(19)
O3 Dy3 Dy5 Dy1 -46.59(13)
O2 Dy3 Dy5 Dy1 48.59(13)
O5 Dy3 Dy5 Dy1 0.31(13)
S3 Dy3 Dy5 Dy1 0.7(2)
Dy2 Dy3 Dy5 Dy1 53.138(15)
Dy4 Dy3 Dy5 Dy1 -53.503(11)
O15 Dy3 Dy5 Dy4 -84.1(2)
O14 Dy3 Dy5 Dy4 -164.19(19)
O8 Dy3 Dy5 Dy4 150.0(2)
O9 Dy3 Dy5 Dy4 -44.47(19)
O3 Dy3 Dy5 Dy4 6.91(13)
O2 Dy3 Dy5 Dy4 102.09(13)
O5 Dy3 Dy5 Dy4 53.82(13)
S3 Dy3 Dy5 Dy4 54.2(2)
Dy2 Dy3 Dy5 Dy4 106.641(19)
O15 Dy3 Dy5 Dy2 169.3(2)
O14 Dy3 Dy5 Dy2 89.17(19)
O8 Dy3 Dy5 Dy2 43.4(2)
O9 Dy3 Dy5 Dy2 -151.11(19)
O3 Dy3 Dy5 Dy2 -99.73(13)
O2 Dy3 Dy5 Dy2 -4.55(13)
O5 Dy3 Dy5 Dy2 -52.83(13)
S3 Dy3 Dy5 Dy2 -52.5(2)
Dy4 Dy3 Dy5 Dy2 -106.641(19)
O16 Dy4 Dy5 O20 143.2(7)
O17 Dy4 Dy5 O20 -137.0(7)
O6 Dy4 Dy5 O20 -97.5(7)
O4 Dy4 Dy5 O20 -47.5(7)
O9 Dy4 Dy5 O20 97.3(7)
O3 Dy4 Dy5 O20 45.9(7)
O5 Dy4 Dy5 O20 0.0(7)
S4 Dy4 Dy5 O20 1.6(7)
Dy1 Dy4 Dy5 O20 -53.2(7)
Dy3 Dy4 Dy5 O20 52.8(7)
O16 Dy4 Dy5 O18 -36.2(3)
O17 Dy4 Dy5 O18 43.5(3)
O6 Dy4 Dy5 O18 83.1(3)
O4 Dy4 Dy5 O18 133.1(2)
O9 Dy4 Dy5 O18 -82.1(3)
O3 Dy4 Dy5 O18 -133.5(2)
O5 Dy4 Dy5 O18 -179.4(2)
S4 Dy4 Dy5 O18 -177.8(3)
Dy1 Dy4 Dy5 O18 127.41(19)
Dy3 Dy4 Dy5 O18 -126.6(2)
O16 Dy4 Dy5 O19 -102.6(3)
O17 Dy4 Dy5 O19 -22.8(2)
O6 Dy4 Dy5 O19 16.7(3)
O4 Dy4 Dy5 O19 66.8(2)
O9 Dy4 Dy5 O19 -148.5(3)
O3 Dy4 Dy5 O19 160.1(2)
O5 Dy4 Dy5 O19 114.3(2)
S4 Dy4 Dy5 O19 115.8(3)
Dy1 Dy4 Dy5 O19 61.06(17)
Dy3 Dy4 Dy5 O19 167.01(17)
O16 Dy4 Dy5 O21 32.9(3)
O17 Dy4 Dy5 O21 112.7(3)
O6 Dy4 Dy5 O21 152.2(3)
O4 Dy4 Dy5 O21 -157.7(3)
O9 Dy4 Dy5 O21 -13.0(3)
O3 Dy4 Dy5 O21 -64.4(2)
O5 Dy4 Dy5 O21 -110.3(2)
S4 Dy4 Dy5 O21 -108.7(3)
Dy1 Dy4 Dy5 O21 -163.5(2)
Dy3 Dy4 Dy5 O21 -57.5(2)
O16 Dy4 Dy5 O8 107.7(2)
O17 Dy4 Dy5 O8 -172.5(2)
O6 Dy4 Dy5 O8 -133.0(2)
O4 Dy4 Dy5 O8 -82.9(2)
O9 Dy4 Dy5 O8 61.9(3)
O3 Dy4 Dy5 O8 10.45(18)
O5 Dy4 Dy5 O8 -35.42(18)
S4 Dy4 Dy5 O8 -33.9(2)
Dy1 Dy4 Dy5 O8 -88.61(13)
Dy3 Dy4 Dy5 O8 17.34(13)
O16 Dy4 Dy5 O6 -119.3(3)
O17 Dy4 Dy5 O6 -39.5(3)
O4 Dy4 Dy5 O6 50.1(3)
O9 Dy4 Dy5 O6 -165.2(3)
O3 Dy4 Dy5 O6 143.4(2)
O5 Dy4 Dy5 O6 97.5(2)
S4 Dy4 Dy5 O6 99.1(3)
Dy1 Dy4 Dy5 O6 44.4(2)
Dy3 Dy4 Dy5 O6 150.3(2)
O16 Dy4 Dy5 O9 45.9(3)
O17 Dy4 Dy5 O9 125.6(3)
O6 Dy4 Dy5 O9 165.2(3)
O4 Dy4 Dy5 O9 -144.8(3)
O3 Dy4 Dy5 O9 -51.4(3)
O5 Dy4 Dy5 O9 -97.3(3)
S4 Dy4 Dy5 O9 -95.7(3)
Dy1 Dy4 Dy5 O9 -150.5(2)
Dy3 Dy4 Dy5 O9 -44.5(2)
O16 Dy4 Dy5 O7 179.7(2)
O17 Dy4 Dy5 O7 -100.5(2)
O6 Dy4 Dy5 O7 -61.0(2)
O4 Dy4 Dy5 O7 -10.9(2)
O9 Dy4 Dy5 O7 133.9(3)
O3 Dy4 Dy5 O7 82.45(18)
O5 Dy4 Dy5 O7 36.57(18)
S4 Dy4 Dy5 O7 38.1(2)
Dy1 Dy4 Dy5 O7 -16.62(13)
Dy3 Dy4 Dy5 O7 89.33(13)
O16 Dy4 Dy5 Dy1 -163.6(2)
O17 Dy4 Dy5 Dy1 -83.87(18)
O6 Dy4 Dy5 Dy1 -44.4(2)
O4 Dy4 Dy5 Dy1 5.71(15)
O9 Dy4 Dy5 Dy1 150.5(2)
O3 Dy4 Dy5 Dy1 99.06(13)
O5 Dy4 Dy5 Dy1 53.19(13)
S4 Dy4 Dy5 Dy1 54.7(2)
Dy3 Dy4 Dy5 Dy1 105.948(19)
O16 Dy4 Dy5 Dy3 90.4(2)
O17 Dy4 Dy5 Dy3 170.19(18)
O6 Dy4 Dy5 Dy3 -150.3(2)
O4 Dy4 Dy5 Dy3 -100.24(15)
O9 Dy4 Dy5 Dy3 44.5(2)
O3 Dy4 Dy5 Dy3 -6.88(12)
O5 Dy4 Dy5 Dy3 -52.76(13)
S4 Dy4 Dy5 Dy3 -51.2(2)
Dy1 Dy4 Dy5 Dy3 -105.948(19)
O16 Dy4 Dy5 Dy2 143.5(2)
O17 Dy4 Dy5 Dy2 -136.74(18)
O6 Dy4 Dy5 Dy2 -97.2(2)
O4 Dy4 Dy5 Dy2 -47.16(15)
O9 Dy4 Dy5 Dy2 97.6(2)
O3 Dy4 Dy5 Dy2 46.19(13)
O5 Dy4 Dy5 Dy2 0.32(13)
S4 Dy4 Dy5 Dy2 1.9(2)
Dy1 Dy4 Dy5 Dy2 -52.870(11)
Dy3 Dy4 Dy5 Dy2 53.078(16)
O13 Dy2 Dy5 O20 40.0(3)
O12 Dy2 Dy5 O20 -40.1(2)
O8 Dy2 Dy5 O20 82.6(3)
O7 Dy2 Dy5 O20 -81.9(3)
O2 Dy2 Dy5 O20 131.2(2)
O1 Dy2 Dy5 O20 -133.5(2)
O5 Dy2 Dy5 O20 179.6(2)
S2 Dy2 Dy5 O20 -179.3(3)
Dy1 Dy2 Dy5 O20 -126.99(17)
Dy3 Dy2 Dy5 O20 126.68(17)
O13 Dy2 Dy5 O18 -138.9(7)
O12 Dy2 Dy5 O18 140.9(7)
O8 Dy2 Dy5 O18 -96.4(7)
O7 Dy2 Dy5 O18 99.2(7)
O2 Dy2 Dy5 O18 -47.7(7)
O1 Dy2 Dy5 O18 47.6(7)
O5 Dy2 Dy5 O18 0.6(7)
S2 Dy2 Dy5 O18 1.8(7)
Dy1 Dy2 Dy5 O18 54.0(7)
Dy3 Dy2 Dy5 O18 -52.3(7)
O13 Dy2 Dy5 O19 107.8(3)
O12 Dy2 Dy5 O19 27.7(2)
O8 Dy2 Dy5 O19 150.4(3)
O7 Dy2 Dy5 O19 -14.1(3)
O2 Dy2 Dy5 O19 -161.0(2)
O1 Dy2 Dy5 O19 -65.7(2)
O5 Dy2 Dy5 O19 -112.6(2)
S2 Dy2 Dy5 O19 -111.5(3)
Dy1 Dy2 Dy5 O19 -59.19(17)
Dy3 Dy2 Dy5 O19 -165.51(17)
O13 Dy2 Dy5 O21 -28.1(3)
O12 Dy2 Dy5 O21 -108.3(3)
O8 Dy2 Dy5 O21 14.4(3)
O7 Dy2 Dy5 O21 -150.0(3)
O2 Dy2 Dy5 O21 63.1(2)
O1 Dy2 Dy5 O21 158.4(2)
O5 Dy2 Dy5 O21 111.5(2)
S2 Dy2 Dy5 O21 112.6(3)
Dy1 Dy2 Dy5 O21 164.9(2)
Dy3 Dy2 Dy5 O21 58.6(2)
O13 Dy2 Dy5 O8 -42.6(3)
O12 Dy2 Dy5 O8 -122.7(3)
O7 Dy2 Dy5 O8 -164.5(3)
O2 Dy2 Dy5 O8 48.7(3)
O1 Dy2 Dy5 O8 144.0(3)
O5 Dy2 Dy5 O8 97.0(3)
S2 Dy2 Dy5 O8 98.2(3)
Dy1 Dy2 Dy5 O8 150.4(2)
Dy3 Dy2 Dy5 O8 44.1(2)
O13 Dy2 Dy5 O6 -175.8(2)
O12 Dy2 Dy5 O6 104.0(2)
O8 Dy2 Dy5 O6 -133.3(3)
O7 Dy2 Dy5 O6 62.3(2)
O2 Dy2 Dy5 O6 -84.60(19)
O1 Dy2 Dy5 O6 10.70(19)
O5 Dy2 Dy5 O6 -36.25(19)
S2 Dy2 Dy5 O6 -35.1(2)
Dy1 Dy2 Dy5 O6 17.17(13)
Dy3 Dy2 Dy5 O6 -89.16(14)
O13 Dy2 Dy5 O9 -103.5(2)
O12 Dy2 Dy5 O9 176.4(2)
O8 Dy2 Dy5 O9 -61.0(2)
O7 Dy2 Dy5 O9 134.6(2)
O2 Dy2 Dy5 O9 -12.28(18)
O1 Dy2 Dy5 O9 83.02(18)
O5 Dy2 Dy5 O9 36.08(18)
S2 Dy2 Dy5 O9 37.2(2)
Dy1 Dy2 Dy5 O9 89.49(12)
Dy3 Dy2 Dy5 O9 -16.83(12)
O13 Dy2 Dy5 O7 121.9(3)
O12 Dy2 Dy5 O7 41.8(3)
O8 Dy2 Dy5 O7 164.5(3)
O2 Dy2 Dy5 O7 -146.9(2)
O1 Dy2 Dy5 O7 -51.6(2)
O5 Dy2 Dy5 O7 -98.5(2)
S2 Dy2 Dy5 O7 -97.4(3)
Dy1 Dy2 Dy5 O7 -45.1(2)
Dy3 Dy2 Dy5 O7 -151.4(2)
O13 Dy2 Dy5 Dy1 167.0(2)
O12 Dy2 Dy5 Dy1 86.87(17)
O8 Dy2 Dy5 Dy1 -150.4(2)
O7 Dy2 Dy5 Dy1 45.1(2)
O2 Dy2 Dy5 Dy1 -101.77(13)
O1 Dy2 Dy5 Dy1 -6.47(14)
O5 Dy2 Dy5 Dy1 -53.41(13)
S2 Dy2 Dy5 Dy1 -52.3(2)
Dy3 Dy2 Dy5 Dy1 -106.323(19)
O13 Dy2 Dy5 Dy3 -86.7(2)
O12 Dy2 Dy5 Dy3 -166.81(17)
O8 Dy2 Dy5 Dy3 -44.1(2)
O7 Dy2 Dy5 Dy3 151.4(2)
O2 Dy2 Dy5 Dy3 4.55(13)
O1 Dy2 Dy5 Dy3 99.86(14)
O5 Dy2 Dy5 Dy3 52.91(13)
S2 Dy2 Dy5 Dy3 54.1(2)
Dy1 Dy2 Dy5 Dy3 106.323(19)
O13 Dy2 Dy5 Dy4 -139.9(2)
O12 Dy2 Dy5 Dy4 139.95(17)
O8 Dy2 Dy5 Dy4 -97.4(2)
O7 Dy2 Dy5 Dy4 98.2(2)
O2 Dy2 Dy5 Dy4 -48.68(13)
O1 Dy2 Dy5 Dy4 46.62(14)
O5 Dy2 Dy5 Dy4 -0.33(13)
S2 Dy2 Dy5 Dy4 0.8(2)
Dy1 Dy2 Dy5 Dy4 53.087(13)
Dy3 Dy2 Dy5 Dy4 -53.236(13)
O10 Dy1 O1 C8 -26.7(9)
O11 Dy1 O1 C8 -77.8(7)
O6 Dy1 O1 C8 141.5(7)
O7 Dy1 O1 C8 -158.2(7)
O4 Dy1 O1 C8 68.7(7)
O5 Dy1 O1 C8 132.0(7)
S1 Dy1 O1 C8 2.1(7)
Dy2 Dy1 O1 C8 -179.7(8)
Dy4 Dy1 O1 C8 107.2(7)
Dy5 Dy1 O1 C8 171.6(7)
O10 Dy1 O1 Dy2 153.0(4)
O11 Dy1 O1 Dy2 101.9(2)
O6 Dy1 O1 Dy2 -38.8(3)
O7 Dy1 O1 Dy2 21.50(18)
O4 Dy1 O1 Dy2 -111.67(19)
O5 Dy1 O1 Dy2 -48.32(16)
S1 Dy1 O1 Dy2 -178.3(2)
Dy4 Dy1 O1 Dy2 -73.15(16)
Dy5 Dy1 O1 Dy2 -8.73(18)
O13 Dy2 O1 C8 22.0(10)
O12 Dy2 O1 C8 76.4(7)
O8 Dy2 O1 C8 -143.0(6)
O7 Dy2 O1 C8 158.2(7)
O2 Dy2 O1 C8 -68.2(7)
O5 Dy2 O1 C8 -131.8(7)
S2 Dy2 O1 C8 -2.5(6)
Dy1 Dy2 O1 C8 179.7(8)
Dy3 Dy2 O1 C8 -108.0(7)
Dy5 Dy2 O1 C8 -171.7(7)
O13 Dy2 O1 Dy1 -157.7(5)
O12 Dy2 O1 Dy1 -103.2(2)
O8 Dy2 O1 Dy1 37.3(3)
O7 Dy2 O1 Dy1 -21.49(18)
O2 Dy2 O1 Dy1 112.2(2)
O5 Dy2 O1 Dy1 48.55(17)
S2 Dy2 O1 Dy1 177.8(2)
Dy3 Dy2 O1 Dy1 72.30(17)
Dy5 Dy2 O1 Dy1 8.64(18)
O13 Dy2 O2 C18 -90.5(6)
O12 Dy2 O2 C18 -28.7(8)
O8 Dy2 O2 C18 -166.5(6)
O7 Dy2 O2 C18 137.3(6)
O1 Dy2 O2 C18 61.7(6)
O5 Dy2 O2 C18 124.5(6)
S2 Dy2 O2 C18 -3.4(6)
Dy1 Dy2 O2 C18 101.3(6)
Dy3 Dy2 O2 C18 171.3(7)
Dy5 Dy2 O2 C18 165.2(6)
O13 Dy2 O2 Dy3 98.2(2)
O12 Dy2 O2 Dy3 160.0(3)
O8 Dy2 O2 Dy3 22.17(18)
O7 Dy2 O2 Dy3 -34.0(3)
O1 Dy2 O2 Dy3 -109.58(19)
O5 Dy2 O2 Dy3 -46.76(16)
S2 Dy2 O2 Dy3 -174.7(2)
Dy1 Dy2 O2 Dy3 -70.01(16)
Dy5 Dy2 O2 Dy3 -6.09(18)
O15 Dy3 O2 C18 24.6(8)
O14 Dy3 O2 C18 90.0(6)
O8 Dy3 O2 C18 166.8(7)
O9 Dy3 O2 C18 -136.4(6)
O3 Dy3 O2 C18 -61.3(6)
O5 Dy3 O2 C18 -124.1(7)
S3 Dy3 O2 C18 4.9(6)
Dy2 Dy3 O2 C18 -171.1(7)
Dy4 Dy3 O2 C18 -100.6(6)
Dy5 Dy3 O2 C18 -164.9(6)
O15 Dy3 O2 Dy2 -164.3(3)
O14 Dy3 O2 Dy2 -98.9(2)
O8 Dy3 O2 Dy2 -22.12(19)
O9 Dy3 O2 Dy2 34.7(3)
O3 Dy3 O2 Dy2 109.8(2)
O5 Dy3 O2 Dy2 46.95(17)
S3 Dy3 O2 Dy2 176.0(2)
Dy4 Dy3 O2 Dy2 70.53(17)
Dy5 Dy3 O2 Dy2 6.14(18)
O15 Dy3 O3 C28 -72.7(6)
O14 Dy3 O3 C28 -23.6(8)
O8 Dy3 O3 C28 144.9(5)
O9 Dy3 O3 C28 -155.3(6)
O2 Dy3 O3 C28 70.6(6)
O5 Dy3 O3 C28 134.4(6)
S3 Dy3 O3 C28 4.6(5)
Dy2 Dy3 O3 C28 110.3(6)
Dy4 Dy3 O3 C28 -176.2(7)
Dy5 Dy3 O3 C28 174.5(5)
O15 Dy3 O3 Dy4 103.5(3)
O14 Dy3 O3 Dy4 152.6(4)
O8 Dy3 O3 Dy4 -38.9(3)
O9 Dy3 O3 Dy4 20.90(18)
O2 Dy3 O3 Dy4 -113.2(2)
O5 Dy3 O3 Dy4 -49.45(17)
S3 Dy3 O3 Dy4 -179.27(19)
Dy2 Dy3 O3 Dy4 -73.56(15)
Dy5 Dy3 O3 Dy4 -9.28(17)
O16 Dy4 O3 C28 71.9(6)
O17 Dy4 O3 C28 11.2(8)
O6 Dy4 O3 C28 -145.1(5)
O4 Dy4 O3 C28 -71.4(6)
O9 Dy4 O3 C28 155.4(6)
O5 Dy4 O3 C28 -135.0(6)
S4 Dy4 O3 C28 -4.5(5)
Dy1 Dy4 O3 C28 -110.9(5)
Dy3 Dy4 O3 C28 176.3(7)
Dy5 Dy4 O3 C28 -174.5(5)
O16 Dy4 O3 Dy3 -104.4(2)
O17 Dy4 O3 Dy3 -165.1(4)
O6 Dy4 O3 Dy3 38.6(3)
O4 Dy4 O3 Dy3 112.36(19)
O9 Dy4 O3 Dy3 -20.86(18)
O5 Dy4 O3 Dy3 48.72(16)
S4 Dy4 O3 Dy3 179.2(2)
Dy1 Dy4 O3 Dy3 72.83(15)
Dy5 Dy4 O3 Dy3 9.24(17)
O16 Dy4 O4 C38 -27.0(8)
O17 Dy4 O4 C38 -83.8(7)
O6 Dy4 O4 C38 -161.3(7)
O9 Dy4 O4 C38 140.3(6)
O3 Dy4 O4 C38 66.7(7)
O5 Dy4 O4 C38 129.2(7)
S4 Dy4 O4 C38 0.3(6)
Dy1 Dy4 O4 C38 177.1(8)
Dy3 Dy4 O4 C38 105.7(6)
Dy5 Dy4 O4 C38 169.5(6)
O16 Dy4 O4 Dy1 155.8(3)
O17 Dy4 O4 Dy1 99.1(3)
O6 Dy4 O4 Dy1 21.60(19)
O9 Dy4 O4 Dy1 -36.8(3)
O3 Dy4 O4 Dy1 -110.4(2)
O5 Dy4 O4 Dy1 -47.91(17)
S4 Dy4 O4 Dy1 -176.9(2)
Dy3 Dy4 O4 Dy1 -71.42(18)
Dy5 Dy4 O4 Dy1 -7.64(19)
O10 Dy1 O4 C38 83.3(7)
O11 Dy1 O4 C38 17.1(9)
O6 Dy1 O4 C38 161.2(7)
O7 Dy1 O4 C38 -140.9(6)
O1 Dy1 O4 C38 -65.1(6)
O5 Dy1 O4 C38 -128.5(7)
S1 Dy1 O4 C38 1.2(6)
Dy2 Dy1 O4 C38 -105.2(6)
Dy4 Dy1 O4 C38 -177.2(8)
Dy5 Dy1 O4 C38 -169.5(6)
O10 Dy1 O4 Dy4 -99.5(2)
O11 Dy1 O4 Dy4 -165.7(3)
O6 Dy1 O4 Dy4 -21.57(19)
O7 Dy1 O4 Dy4 36.3(3)
O1 Dy1 O4 Dy4 112.1(2)
O5 Dy1 O4 Dy4 48.74(17)
S1 Dy1 O4 Dy4 178.4(2)
Dy2 Dy1 O4 Dy4 72.04(18)
Dy5 Dy1 O4 Dy4 7.65(19)
O15 Dy3 O5 Dy2 167.2(3)
O14 Dy3 O5 Dy2 17.8(4)
O8 Dy3 O5 Dy2 42.65(17)
O9 Dy3 O5 Dy2 127.6(2)
O3 Dy3 O5 Dy2 -146.0(2)
O2 Dy3 O5 Dy2 -42.71(17)
S3 Dy3 O5 Dy2 -94.70(13)
Dy4 Dy3 O5 Dy2 169.6(2)
Dy5 Dy3 O5 Dy2 85.21(13)
O15 Dy3 O5 Dy1 79.5(12)
O14 Dy3 O5 Dy1 -70.0(12)
O8 Dy3 O5 Dy1 -45.1(11)
O9 Dy3 O5 Dy1 39.9(11)
O3 Dy3 O5 Dy1 126.3(12)
O2 Dy3 O5 Dy1 -130.4(12)
S3 Dy3 O5 Dy1 177.6(11)
Dy2 Dy3 O5 Dy1 -87.7(11)
Dy4 Dy3 O5 Dy1 81.9(11)
Dy5 Dy3 O5 Dy1 -2.5(10)
O15 Dy3 O5 Dy4 -2.4(4)
O14 Dy3 O5 Dy4 -151.8(3)
O8 Dy3 O5 Dy4 -127.0(2)
O9 Dy3 O5 Dy4 -41.97(17)
O3 Dy3 O5 Dy4 44.37(16)
O2 Dy3 O5 Dy4 147.7(2)
S3 Dy3 O5 Dy4 95.68(13)
Dy2 Dy3 O5 Dy4 -169.6(2)
Dy5 Dy3 O5 Dy4 -84.40(13)
O13 Dy2 O5 Dy3 -15.7(4)
O12 Dy2 O5 Dy3 -162.5(3)
O8 Dy2 O5 Dy3 -42.82(18)
O7 Dy2 O5 Dy3 -127.07(19)
O2 Dy2 O5 Dy3 42.86(16)
O1 Dy2 O5 Dy3 146.4(2)
S2 Dy2 O5 Dy3 95.51(12)
Dy1 Dy2 O5 Dy3 -169.4(2)
Dy5 Dy2 O5 Dy3 -84.79(12)
O13 Dy2 O5 Dy1 153.7(3)
O12 Dy2 O5 Dy1 6.8(4)
O8 Dy2 O5 Dy1 126.6(2)
O7 Dy2 O5 Dy1 42.31(15)
O2 Dy2 O5 Dy1 -147.76(19)
O1 Dy2 O5 Dy1 -44.18(17)
S2 Dy2 O5 Dy1 -95.11(13)
Dy3 Dy2 O5 Dy1 169.4(2)
Dy5 Dy2 O5 Dy1 84.59(14)
O13 Dy2 O5 Dy4 71.7(12)
O12 Dy2 O5 Dy4 -75.1(12)
O8 Dy2 O5 Dy4 44.6(11)
O7 Dy2 O5 Dy4 -39.6(11)
O2 Dy2 O5 Dy4 130.3(12)
O1 Dy2 O5 Dy4 -126.1(12)
S2 Dy2 O5 Dy4 -177.0(11)
Dy1 Dy2 O5 Dy4 -81.9(12)
Dy3 Dy2 O5 Dy4 87.5(11)
Dy5 Dy2 O5 Dy4 2.7(11)
O10 Dy1 O5 Dy3 -65.7(12)
O11 Dy1 O5 Dy3 83.8(12)
O6 Dy1 O5 Dy3 -40.0(11)
O7 Dy1 O5 Dy3 45.4(11)
O1 Dy1 O5 Dy3 132.4(12)
O4 Dy1 O5 Dy3 -124.7(12)
S1 Dy1 O5 Dy3 -176.4(11)
Dy2 Dy1 O5 Dy3 87.8(11)
Dy4 Dy1 O5 Dy3 -81.9(11)
Dy5 Dy1 O5 Dy3 2.5(10)
O10 Dy1 O5 Dy2 -153.5(3)
O11 Dy1 O5 Dy2 -4.0(3)
O6 Dy1 O5 Dy2 -127.8(2)
O7 Dy1 O5 Dy2 -42.43(16)
O1 Dy1 O5 Dy2 44.64(16)
O4 Dy1 O5 Dy2 147.5(2)
S1 Dy1 O5 Dy2 95.82(12)
Dy4 Dy1 O5 Dy2 -169.7(2)
Dy5 Dy1 O5 Dy2 -85.27(13)
O10 Dy1 O5 Dy4 16.2(4)
O11 Dy1 O5 Dy4 165.7(3)
O6 Dy1 O5 Dy4 41.94(16)
O7 Dy1 O5 Dy4 127.3(2)
O1 Dy1 O5 Dy4 -145.6(2)
O4 Dy1 O5 Dy4 -42.78(16)
S1 Dy1 O5 Dy4 -94.47(12)
Dy2 Dy1 O5 Dy4 169.7(2)
Dy5 Dy1 O5 Dy4 84.45(13)
O16 Dy4 O5 Dy3 8.1(4)
O17 Dy4 O5 Dy3 159.5(3)
O6 Dy4 O5 Dy3 127.10(19)
O4 Dy4 O5 Dy3 -146.8(2)
O9 Dy4 O5 Dy3 42.16(18)
O3 Dy4 O5 Dy3 -44.58(15)
S4 Dy4 O5 Dy3 -94.77(12)
Dy1 Dy4 O5 Dy3 169.5(2)
Dy5 Dy4 O5 Dy3 84.84(12)
O16 Dy4 O5 Dy2 -79.4(12)
O17 Dy4 O5 Dy2 72.0(12)
O6 Dy4 O5 Dy2 39.6(11)
O4 Dy4 O5 Dy2 125.7(12)
O9 Dy4 O5 Dy2 -45.3(11)
O3 Dy4 O5 Dy2 -132.1(12)
S4 Dy4 O5 Dy2 177.7(11)
Dy1 Dy4 O5 Dy2 82.0(12)
Dy3 Dy4 O5 Dy2 -87.5(11)
Dy5 Dy4 O5 Dy2 -2.7(11)
O16 Dy4 O5 Dy1 -161.4(3)
O17 Dy4 O5 Dy1 -10.0(3)
O6 Dy4 O5 Dy1 -42.37(16)
O4 Dy4 O5 Dy1 43.71(17)
O9 Dy4 O5 Dy1 -127.3(2)
O3 Dy4 O5 Dy1 145.94(19)
S4 Dy4 O5 Dy1 95.76(13)
Dy3 Dy4 O5 Dy1 -169.5(2)
Dy5 Dy4 O5 Dy1 -84.63(14)
O16 Dy4 O6 Dy1 -170.2(2)
O17 Dy4 O6 Dy1 -110.7(2)
O4 Dy4 O6 Dy1 -22.03(19)
O9 Dy4 O6 Dy1 117.4(2)
O3 Dy4 O6 Dy1 57.5(3)
O5 Dy4 O6 Dy1 47.52(16)
S4 Dy4 O6 Dy1 -50.5(3)
Dy3 Dy4 O6 Dy1 81.91(16)
Dy5 Dy4 O6 Dy1 107.9(3)
O16 Dy4 O6 Dy5 81.9(3)
O17 Dy4 O6 Dy5 141.4(3)
O4 Dy4 O6 Dy5 -130.0(2)
O9 Dy4 O6 Dy5 9.50(19)
O3 Dy4 O6 Dy5 -50.4(3)
O5 Dy4 O6 Dy5 -60.43(18)
S4 Dy4 O6 Dy5 -158.42(9)
Dy1 Dy4 O6 Dy5 -107.9(3)
Dy3 Dy4 O6 Dy5 -26.04(17)
O10 Dy1 O6 Dy4 116.1(3)
O11 Dy1 O6 Dy4 176.8(2)
O7 Dy1 O6 Dy4 -118.5(2)
O1 Dy1 O6 Dy4 -57.6(3)
O4 Dy1 O6 Dy4 21.72(19)
O5 Dy1 O6 Dy4 -48.14(17)
S1 Dy1 O6 Dy4 51.5(3)
Dy2 Dy1 O6 Dy4 -82.56(16)
Dy5 Dy1 O6 Dy4 -108.7(3)
O10 Dy1 O6 Dy5 -135.3(3)
O11 Dy1 O6 Dy5 -74.5(3)
O7 Dy1 O6 Dy5 -9.8(2)
O1 Dy1 O6 Dy5 51.0(3)
O4 Dy1 O6 Dy5 130.4(2)
O5 Dy1 O6 Dy5 60.52(19)
S1 Dy1 O6 Dy5 160.19(9)
Dy2 Dy1 O6 Dy5 26.10(19)
Dy4 Dy1 O6 Dy5 108.7(3)
O20 Dy5 O6 Dy4 154.4(3)
O18 Dy5 O6 Dy4 -89.4(3)
O19 Dy5 O6 Dy4 -164.3(3)
O21 Dy5 O6 Dy4 -45.0(4)
O8 Dy5 O6 Dy4 52.6(3)
O9 Dy5 O6 Dy4 -9.26(18)
O7 Dy5 O6 Dy4 113.9(2)
Dy1 Dy5 O6 Dy4 104.4(3)
Dy3 Dy5 O6 Dy4 24.31(16)
Dy2 Dy5 O6 Dy4 80.31(17)
O20 Dy5 O6 Dy1 50.1(4)
O18 Dy5 O6 Dy1 166.3(3)
O19 Dy5 O6 Dy1 91.3(2)
O21 Dy5 O6 Dy1 -149.4(3)
O8 Dy5 O6 Dy1 -51.8(3)
O9 Dy5 O6 Dy1 -113.6(2)
O7 Dy5 O6 Dy1 9.5(2)
Dy3 Dy5 O6 Dy1 -80.07(18)
Dy4 Dy5 O6 Dy1 -104.4(3)
Dy2 Dy5 O6 Dy1 -24.07(18)
O10 Dy1 O7 Dy2 -174.7(2)
O11 Dy1 O7 Dy2 -108.3(2)
O6 Dy1 O7 Dy2 117.1(2)
O1 Dy1 O7 Dy2 -21.98(18)
O4 Dy1 O7 Dy2 59.5(3)
O5 Dy1 O7 Dy2 47.10(17)
S1 Dy1 O7 Dy2 -52.6(3)
Dy4 Dy1 O7 Dy2 82.25(15)
Dy5 Dy1 O7 Dy2 107.3(3)
O10 Dy1 O7 Dy5 78.0(3)
O11 Dy1 O7 Dy5 144.3(3)
O6 Dy1 O7 Dy5 9.7(2)
O1 Dy1 O7 Dy5 -129.3(2)
O4 Dy1 O7 Dy5 -47.9(3)
O5 Dy1 O7 Dy5 -60.24(19)
S1 Dy1 O7 Dy5 -159.92(9)
Dy2 Dy1 O7 Dy5 -107.3(3)
Dy4 Dy1 O7 Dy5 -25.09(19)
O13 Dy2 O7 Dy1 179.7(2)
O12 Dy2 O7 Dy1 111.9(2)
O8 Dy2 O7 Dy1 -116.6(2)
O2 Dy2 O7 Dy1 -59.9(3)
O1 Dy2 O7 Dy1 21.79(18)
O5 Dy2 O7 Dy1 -47.19(16)
S2 Dy2 O7 Dy1 50.9(3)
Dy3 Dy2 O7 Dy1 -81.70(15)
Dy5 Dy2 O7 Dy1 -106.8(3)
O13 Dy2 O7 Dy5 -73.5(3)
O12 Dy2 O7 Dy5 -141.3(2)
O8 Dy2 O7 Dy5 -9.78(18)
O2 Dy2 O7 Dy5 46.9(3)
O1 Dy2 O7 Dy5 128.6(2)
O5 Dy2 O7 Dy5 59.59(17)
S2 Dy2 O7 Dy5 157.64(9)
Dy1 Dy2 O7 Dy5 106.8(3)
Dy3 Dy2 O7 Dy5 25.08(17)
O20 Dy5 O7 Dy1 -165.9(3)
O18 Dy5 O7 Dy1 -48.9(5)
O19 Dy5 O7 Dy1 -90.3(2)
O21 Dy5 O7 Dy1 150.2(3)
O8 Dy5 O7 Dy1 112.3(2)
O6 Dy5 O7 Dy1 -9.5(2)
O9 Dy5 O7 Dy1 51.5(3)
Dy3 Dy5 O7 Dy1 79.42(18)
Dy4 Dy5 O7 Dy1 23.25(17)
Dy2 Dy5 O7 Dy1 102.8(3)
O20 Dy5 O7 Dy2 91.3(2)
O18 Dy5 O7 Dy2 -151.7(3)
O19 Dy5 O7 Dy2 167.0(2)
O21 Dy5 O7 Dy2 47.4(4)
O8 Dy5 O7 Dy2 9.56(18)
O6 Dy5 O7 Dy2 -112.2(2)
O9 Dy5 O7 Dy2 -51.3(3)
Dy1 Dy5 O7 Dy2 -102.8(3)
Dy3 Dy5 O7 Dy2 -23.36(16)
Dy4 Dy5 O7 Dy2 -79.52(16)
O13 Dy2 O8 Dy3 -113.8(3)
O12 Dy2 O8 Dy3 -173.5(2)
O7 Dy2 O8 Dy3 118.7(2)
O2 Dy2 O8 Dy3 -22.6(2)
O1 Dy2 O8 Dy3 59.1(3)
O5 Dy2 O8 Dy3 47.80(18)
S2 Dy2 O8 Dy3 -48.5(3)
Dy1 Dy2 O8 Dy3 82.80(17)
Dy5 Dy2 O8 Dy3 108.7(3)
O13 Dy2 O8 Dy5 137.5(3)
O12 Dy2 O8 Dy5 77.8(3)
O7 Dy2 O8 Dy5 9.97(19)
O2 Dy2 O8 Dy5 -131.3(2)
O1 Dy2 O8 Dy5 -49.6(3)
O5 Dy2 O8 Dy5 -60.9(2)
S2 Dy2 O8 Dy5 -157.18(10)
Dy1 Dy2 O8 Dy5 -25.89(18)
Dy3 Dy2 O8 Dy5 -108.7(3)
O15 Dy3 O8 Dy2 174.0(3)
O14 Dy3 O8 Dy2 115.8(3)
O9 Dy3 O8 Dy2 -118.8(2)
O3 Dy3 O8 Dy2 -58.5(3)
O2 Dy3 O8 Dy2 22.5(2)
O5 Dy3 O8 Dy2 -48.00(18)
S3 Dy3 O8 Dy2 50.0(3)
Dy4 Dy3 O8 Dy2 -83.16(17)
Dy5 Dy3 O8 Dy2 -109.5(3)
O15 Dy3 O8 Dy5 -76.5(3)
O14 Dy3 O8 Dy5 -134.7(3)
O9 Dy3 O8 Dy5 -9.32(18)
O3 Dy3 O8 Dy5 51.0(3)
O2 Dy3 O8 Dy5 132.1(2)
O5 Dy3 O8 Dy5 61.50(19)
S3 Dy3 O8 Dy5 159.52(9)
Dy2 Dy3 O8 Dy5 109.5(3)
Dy4 Dy3 O8 Dy5 26.34(17)
O20 Dy5 O8 Dy2 -90.9(2)
O18 Dy5 O8 Dy2 151.6(3)
O19 Dy5 O8 Dy2 -48.8(4)
O21 Dy5 O8 Dy2 -166.2(3)
O6 Dy5 O8 Dy2 52.2(3)
O9 Dy5 O8 Dy2 113.8(2)
O7 Dy5 O8 Dy2 -9.70(18)
Dy1 Dy5 O8 Dy2 24.11(17)
Dy3 Dy5 O8 Dy2 104.7(3)
Dy4 Dy5 O8 Dy2 80.21(17)
O20 Dy5 O8 Dy3 164.4(2)
O18 Dy5 O8 Dy3 46.9(4)
O19 Dy5 O8 Dy3 -153.5(3)
O21 Dy5 O8 Dy3 89.1(3)
O6 Dy5 O8 Dy3 -52.5(3)
O9 Dy5 O8 Dy3 9.05(17)
O7 Dy5 O8 Dy3 -114.4(2)
Dy1 Dy5 O8 Dy3 -80.61(16)
Dy4 Dy5 O8 Dy3 -24.51(16)
Dy2 Dy5 O8 Dy3 -104.7(3)
O15 Dy3 O9 Dy4 -108.8(3)
O14 Dy3 O9 Dy4 -176.8(2)
O8 Dy3 O9 Dy4 116.7(2)
O3 Dy3 O9 Dy4 -21.25(19)
O2 Dy3 O9 Dy4 59.9(3)
O5 Dy3 O9 Dy4 47.58(17)
S3 Dy3 O9 Dy4 -52.1(3)
Dy2 Dy3 O9 Dy4 81.99(17)
Dy5 Dy3 O9 Dy4 107.5(2)
O15 Dy3 O9 Dy5 143.7(2)
O14 Dy3 O9 Dy5 75.7(3)
O8 Dy3 O9 Dy5 9.20(17)
O3 Dy3 O9 Dy5 -128.8(2)
O2 Dy3 O9 Dy5 -47.7(3)
O5 Dy3 O9 Dy5 -59.95(17)
S3 Dy3 O9 Dy5 -159.63(9)
Dy2 Dy3 O9 Dy5 -25.54(16)
Dy4 Dy3 O9 Dy5 -107.5(2)
O16 Dy4 O9 Dy3 114.4(3)
O17 Dy4 O9 Dy3 -179.6(2)
O6 Dy4 O9 Dy3 -116.8(2)
O4 Dy4 O9 Dy3 -58.0(3)
O3 Dy4 O9 Dy3 21.21(19)
O5 Dy4 O9 Dy3 -46.90(18)
S4 Dy4 O9 Dy3 51.4(3)
Dy1 Dy4 O9 Dy3 -81.45(17)
Dy5 Dy4 O9 Dy3 -107.4(3)
O16 Dy4 O9 Dy5 -138.2(3)
O17 Dy4 O9 Dy5 -72.2(3)
O6 Dy4 O9 Dy5 -9.43(19)
O4 Dy4 O9 Dy5 49.3(3)
O3 Dy4 O9 Dy5 128.6(2)
O5 Dy4 O9 Dy5 60.45(19)
S4 Dy4 O9 Dy5 158.78(9)
Dy1 Dy4 O9 Dy5 25.90(19)
Dy3 Dy4 O9 Dy5 107.4(3)
O20 Dy5 O9 Dy3 -51.2(4)
O18 Dy5 O9 Dy3 -166.4(2)
O19 Dy5 O9 Dy3 154.2(3)
O21 Dy5 O9 Dy3 -88.7(2)
O8 Dy5 O9 Dy3 -9.01(17)
O6 Dy5 O9 Dy3 112.7(2)
O7 Dy5 O9 Dy3 51.4(2)
Dy1 Dy5 O9 Dy3 79.46(15)
Dy4 Dy5 O9 Dy3 103.6(2)
Dy2 Dy5 O9 Dy3 23.61(15)
O20 Dy5 O9 Dy4 -154.8(3)
O18 Dy5 O9 Dy4 90.0(3)
O19 Dy5 O9 Dy4 50.6(4)
O21 Dy5 O9 Dy4 167.7(3)
O8 Dy5 O9 Dy4 -112.6(2)
O6 Dy5 O9 Dy4 9.14(19)
O7 Dy5 O9 Dy4 -52.2(3)
Dy1 Dy5 O9 Dy4 -24.13(18)
Dy3 Dy5 O9 Dy4 -103.6(2)
Dy2 Dy5 O9 Dy4 -79.99(18)
O11 Dy1 O10 C42 0.0(9)
O6 Dy1 O10 C42 135.8(10)
O7 Dy1 O10 C42 68.3(10)
O1 Dy1 O10 C42 -53.0(12)
O4 Dy1 O10 C42 -148.4(10)
O5 Dy1 O10 C42 159.8(9)
S1 Dy1 O10 C42 -79.8(10)
Dy2 Dy1 O10 C42 57.5(12)
Dy4 Dy1 O10 C42 171.5(9)
Dy5 Dy1 O10 C42 108.4(9)
O10 Dy1 O11 C44 -3.8(10)
O6 Dy1 O11 C44 -65.8(10)
O7 Dy1 O11 C44 -129.5(10)
O1 Dy1 O11 C44 151.2(10)
O4 Dy1 O11 C44 66.8(11)
O5 Dy1 O11 C44 -165.1(9)
S1 Dy1 O11 C44 82.0(10)
Dy2 Dy1 O11 C44 -167.9(10)
Dy4 Dy1 O11 C44 -54.9(15)
Dy5 Dy1 O11 C44 -106.2(10)
O13 Dy2 O12 C47 -6.4(10)
O8 Dy2 O12 C47 53.3(11)
O7 Dy2 O12 C47 118.5(10)
O2 Dy2 O12 C47 -71.7(11)
O1 Dy2 O12 C47 -163.4(10)
O5 Dy2 O12 C47 151.2(9)
S2 Dy2 O12 C47 -95.7(10)
Dy1 Dy2 O12 C47 156.1(10)
Dy3 Dy2 O12 C47 35.2(16)
Dy5 Dy2 O12 C47 93.6(10)
O12 Dy2 O13 C49 10.3(10)
O8 Dy2 O13 C49 -124.2(11)
O7 Dy2 O13 C49 -60.5(11)
O2 Dy2 O13 C49 158.6(11)
O1 Dy2 O13 C49 67.4(13)
O5 Dy2 O13 C49 -149.6(10)
S2 Dy2 O13 C49 90.0(11)
Dy1 Dy2 O13 C49 -59.9(13)
Dy3 Dy2 O13 C49 -160.6(10)
Dy5 Dy2 O13 C49 -98.9(10)
O15 Dy3 O14 C52 5.2(12)
O8 Dy3 O14 C52 142.9(12)
O9 Dy3 O14 C52 76.8(12)
O3 Dy3 O14 C52 -45.9(14)
O2 Dy3 O14 C52 -140.6(12)
O5 Dy3 O14 C52 166.1(11)
S3 Dy3 O14 C52 -72.1(12)
Dy2 Dy3 O14 C52 178.7(12)
Dy4 Dy3 O14 C52 70.7(14)
Dy5 Dy3 O14 C52 115.8(12)
O14 Dy3 O15 C54 -2.0(13)
O8 Dy3 O15 C54 -60.8(14)
O9 Dy3 O15 C54 -125.8(13)
O3 Dy3 O15 C54 156.0(13)
O2 Dy3 O15 C54 68.1(14)
O5 Dy3 O15 C54 -162.2(12)
S3 Dy3 O15 C54 86.8(13)
Dy2 Dy3 O15 C54 -39(2)
Dy4 Dy3 O15 C54 -163.9(13)
Dy5 Dy3 O15 C54 -101.9(13)
O17 Dy4 O16 C57 12.5(9)
O6 Dy4 O16 C57 73.1(9)
O4 Dy4 O16 C57 -47.6(11)
O9 Dy4 O16 C57 141.8(9)
O3 Dy4 O16 C57 -140.9(9)
O5 Dy4 O16 C57 172.9(8)
S4 Dy4 O16 C57 -73.5(9)
Dy1 Dy4 O16 C57 49.1(12)
Dy3 Dy4 O16 C57 178.7(9)
Dy5 Dy4 O16 C57 114.9(9)
O16 Dy4 O17 C59 -12.6(11)
O6 Dy4 O17 C59 -145.9(12)
O4 Dy4 O17 C59 136.1(11)
O9 Dy4 O17 C59 -83.3(12)
O3 Dy4 O17 C59 52.3(13)
O5 Dy4 O17 C59 -176.2(10)
S4 Dy4 O17 C59 66.9(11)
Dy1 Dy4 O17 C59 176.8(11)
Dy3 Dy4 O17 C59 -84.4(14)
Dy5 Dy4 O17 C59 -121.9(11)
O20 Dy5 O18 C62 90.3(9)
O19 Dy5 O18 C62 28.3(9)
O21 Dy5 O18 C62 153.2(10)
O8 Dy5 O18 C62 -164.3(8)
O6 Dy5 O18 C62 -52.9(9)
O9 Dy5 O18 C62 -127.3(10)
O7 Dy5 O18 C62 -14.4(11)
Dy1 Dy5 O18 C62 -44.0(10)
Dy3 Dy5 O18 C62 -136.1(9)
Dy4 Dy5 O18 C62 -89.8(9)
Dy2 Dy5 O18 C62 -90.8(12)
O20 Dy5 O19 C64 -154.7(8)
O18 Dy5 O19 C64 -30.7(8)
O21 Dy5 O19 C64 -93.6(8)
O8 Dy5 O19 C64 162.1(7)
O6 Dy5 O19 C64 49.7(8)
O9 Dy5 O19 C64 9.5(9)
O7 Dy5 O19 C64 124.5(8)
Dy1 Dy5 O19 C64 87.0(8)
Dy3 Dy5 O19 C64 83.2(10)
Dy4 Dy5 O19 C64 39.7(8)
Dy2 Dy5 O19 C64 133.0(7)
O18 Dy5 O20 C67 90.1(10)
O19 Dy5 O20 C67 151.6(10)
O21 Dy5 O20 C67 26.0(9)
O8 Dy5 O20 C67 -53.1(9)
O6 Dy5 O20 C67 -166.2(8)
O9 Dy5 O20 C67 -12.2(11)
O7 Dy5 O20 C67 -126.8(10)
Dy1 Dy5 O20 C67 -136.0(9)
Dy3 Dy5 O20 C67 -42.9(10)
Dy4 Dy5 O20 C67 -89.3(11)
Dy2 Dy5 O20 C67 -89.6(10)
O20 Dy5 O21 C69 -26.3(12)
O18 Dy5 O21 C69 -149.3(12)
O19 Dy5 O21 C69 -87.6(12)
O8 Dy5 O21 C69 55.8(12)
O6 Dy5 O21 C69 165.8(11)
O9 Dy5 O21 C69 130.9(12)
O7 Dy5 O21 C69 18.8(13)
Dy1 Dy5 O21 C69 90.3(13)
Dy3 Dy5 O21 C69 93.2(12)
Dy4 Dy5 O21 C69 138.9(11)
Dy2 Dy5 O21 C69 47.1(12)
O10 Dy1 S1 C39 -93.9(4)
O11 Dy1 S1 C39 -170.6(3)
O6 Dy1 S1 C39 -30.8(4)
O7 Dy1 S1 C39 133.3(4)
O1 Dy1 S1 C39 100.9(3)
O4 Dy1 S1 C39 0.4(3)
O5 Dy1 S1 C39 50.8(3)
Dy2 Dy1 S1 C39 99.7(3)
Dy4 Dy1 S1 C39 1.5(3)
Dy5 Dy1 S1 C39 46.8(4)
O10 Dy1 S1 C7 162.6(4)
O11 Dy1 S1 C7 85.8(4)
O6 Dy1 S1 C7 -134.3(4)
O7 Dy1 S1 C7 29.8(4)
O1 Dy1 S1 C7 -2.6(3)
O4 Dy1 S1 C7 -103.1(3)
O5 Dy1 S1 C7 -52.7(3)
Dy2 Dy1 S1 C7 -3.9(3)
Dy4 Dy1 S1 C7 -102.0(3)
Dy5 Dy1 S1 C7 -56.8(4)
O13 Dy2 S2 C17 90.0(3)
O12 Dy2 S2 C17 166.1(3)
O8 Dy2 S2 C17 28.0(4)
O7 Dy2 S2 C17 -132.0(3)
O2 Dy2 S2 C17 0.7(3)
O1 Dy2 S2 C17 -101.2(3)
O5 Dy2 S2 C17 -51.1(3)
Dy1 Dy2 S2 C17 -99.7(3)
Dy3 Dy2 S2 C17 -3.0(3)
Dy5 Dy2 S2 C17 -52.1(4)
O13 Dy2 S2 C9 -165.9(4)
O12 Dy2 S2 C9 -89.7(3)
O8 Dy2 S2 C9 132.1(4)
O7 Dy2 S2 C9 -27.9(4)
O2 Dy2 S2 C9 104.9(3)
O1 Dy2 S2 C9 3.0(3)
O5 Dy2 S2 C9 53.0(3)
Dy1 Dy2 S2 C9 4.5(3)
Dy3 Dy2 S2 C9 101.2(3)
Dy5 Dy2 S2 C9 52.0(4)
O15 Dy3 S3 C19 -169.5(3)
O14 Dy3 S3 C19 -93.4(3)
O8 Dy3 S3 C19 -30.3(3)
O9 Dy3 S3 C19 132.2(3)
O3 Dy3 S3 C19 99.7(3)
O2 Dy3 S3 C19 -1.4(3)
O5 Dy3 S3 C19 49.8(3)
Dy2 Dy3 S3 C19 1.3(3)
Dy4 Dy3 S3 C19 99.2(3)
Dy5 Dy3 S3 C19 49.5(4)
O15 Dy3 S3 C27 86.8(3)
O14 Dy3 S3 C27 162.8(3)
O8 Dy3 S3 C27 -134.0(3)
O9 Dy3 S3 C27 28.5(3)
O3 Dy3 S3 C27 -4.0(3)
O2 Dy3 S3 C27 -105.2(3)
O5 Dy3 S3 C27 -53.9(3)
Dy2 Dy3 S3 C27 -102.4(2)
Dy4 Dy3 S3 C27 -4.5(2)
Dy5 Dy3 S3 C27 -54.2(3)
O16 Dy4 S4 C29 -93.3(3)
O17 Dy4 S4 C29 -168.7(3)
O6 Dy4 S4 C29 132.9(3)
O4 Dy4 S4 C29 103.0(3)
O9 Dy4 S4 C29 -28.4(3)
O3 Dy4 S4 C29 3.6(3)
O5 Dy4 S4 C29 52.2(3)
Dy1 Dy4 S4 C29 100.8(2)
Dy3 Dy4 S4 C29 4.1(3)
Dy5 Dy4 S4 C29 50.8(3)
O16 Dy4 S4 C37 161.8(3)
O17 Dy4 S4 C37 86.4(3)
O6 Dy4 S4 C37 28.1(4)
O4 Dy4 S4 C37 -1.9(3)
O9 Dy4 S4 C37 -133.2(4)
O3 Dy4 S4 C37 -101.3(3)
O5 Dy4 S4 C37 -52.7(3)
Dy1 Dy4 S4 C37 -4.1(3)
Dy3 Dy4 S4 C37 -100.8(3)
Dy5 Dy4 S4 C37 -54.1(4)
C3 C4 C5 C6 -164.0(12)
C2 C4 C5 C6 -46.3(18)
C1 C4 C5 C6 73.7(15)
C3 C4 C5 C10 22.1(18)
C2 C4 C5 C10 139.8(14)
C1 C4 C5 C10 -100.2(15)
C10 C5 C6 C7 -1.5(16)
C4 C5 C6 C7 -175.8(10)
C5 C6 C7 C8 0.4(16)
C5 C6 C7 S1 -176.1(9)
C39 S1 C7 C6 79.2(8)
Dy1 S1 C7 C6 -179.4(7)
C39 S1 C7 C8 -97.5(7)
Dy1 S1 C7 C8 4.0(7)
Dy1 O1 C8 C7 -0.1(12)
Dy2 O1 C8 C7 -179.7(6)
Dy1 O1 C8 C9 -179.9(6)
Dy2 O1 C8 C9 0.5(12)
C6 C7 C8 O1 -179.9(9)
S1 C7 C8 O1 -3.4(12)
C6 C7 C8 C9 -0.1(13)
S1 C7 C8 C9 176.5(6)
O1 C8 C9 C10 -179.1(9)
C7 C8 C9 C10 1.0(13)
O1 C8 C9 S2 3.4(12)
C7 C8 C9 S2 -176.5(6)
C17 S2 C9 C10 -80.3(9)
Dy2 S2 C9 C10 178.3(8)
C17 S2 C9 C8 97.2(7)
Dy2 S2 C9 C8 -4.2(7)
C8 C9 C10 C5 -2.4(16)
S2 C9 C10 C5 175.0(9)
C6 C5 C10 C9 2.6(17)
C4 C5 C10 C9 176.8(11)
C12 C14 C15 C16 -138.1(13)
C13 C14 C15 C16 83.0(15)
C11 C14 C15 C16 -20.2(16)
C12 C14 C15 C20 43.0(16)
C13 C14 C15 C20 -95.9(13)
C11 C14 C15 C20 160.9(11)
C20 C15 C16 C17 -1.9(14)
C14 C15 C16 C17 179.1(9)
C15 C16 C17 C18 2.6(13)
C15 C16 C17 S2 -176.8(7)
C9 S2 C17 C18 -100.8(7)
Dy2 S2 C17 C18 1.4(7)
C9 S2 C17 C16 78.6(7)
Dy2 S2 C17 C16 -179.3(6)
Dy2 O2 C18 C17 5.8(11)
Dy3 O2 C18 C17 174.2(5)
Dy2 O2 C18 C19 -175.9(5)
Dy3 O2 C18 C19 -7.5(11)
C16 C17 C18 O2 176.4(7)
S2 C17 C18 O2 -4.2(11)
C16 C17 C18 C19 -2.0(11)
S2 C17 C18 C19 177.4(6)
O2 C18 C19 C20 -177.4(7)
C17 C18 C19 C20 1.0(11)
O2 C18 C19 S3 4.6(10)
C17 C18 C19 S3 -176.9(6)
C27 S3 C19 C20 -77.8(7)
Dy3 S3 C19 C20 -178.9(6)
C27 S3 C19 C18 100.1(7)
Dy3 S3 C19 C18 -0.9(6)
C18 C19 C20 C15 -0.5(13)
S3 C19 C20 C15 177.4(7)
C16 C15 C20 C19 0.9(14)
C14 C15 C20 C19 179.9(9)
C23 C24 C25 C30 -110.2(15)
C22 C24 C25 C30 10.5(17)
C21 C24 C25 C30 122.3(14)
C23 C24 C25 C26 67.7(16)
C22 C24 C25 C26 -171.6(11)
C21 C24 C25 C26 -59.8(16)
C30 C25 C26 C27 0.2(13)
C24 C25 C26 C27 -177.9(9)
C25 C26 C27 C28 2.5(12)
C25 C26 C27 S3 -178.6(7)
C19 S3 C27 C26 84.3(7)
Dy3 S3 C27 C26 -173.8(6)
C19 S3 C27 C28 -96.8(6)
Dy3 S3 C27 C28 5.1(6)
Dy3 O3 C28 C29 178.7(5)
Dy4 O3 C28 C29 3.6(10)
Dy3 O3 C28 C27 -2.9(10)
Dy4 O3 C28 C27 -177.9(5)
C26 C27 C28 C29 -5.5(11)
S3 C27 C28 C29 175.6(6)
C26 C27 C28 O3 176.0(7)
S3 C27 C28 O3 -2.8(9)
O3 C28 C29 C30 -175.9(7)
C27 C28 C29 C30 5.6(11)
O3 C28 C29 S4 1.5(10)
C27 C28 C29 S4 -176.9(5)
C37 S4 C29 C28 97.5(7)
Dy4 S4 C29 C28 -4.0(6)
C37 S4 C29 C30 -85.1(7)
Dy4 S4 C29 C30 173.4(6)
C28 C29 C30 C25 -3.1(13)
S4 C29 C30 C25 179.5(7)
C26 C25 C30 C29 0.1(14)
C24 C25 C30 C29 178.0(9)
C33 C34 C35 C40 -62.0(13)
C32 C34 C35 C40 -176.5(11)
C31 C34 C35 C40 67.4(14)
C33 C34 C35 C36 114.2(13)
C32 C34 C35 C36 -0.3(16)
C31 C34 C35 C36 -116.3(13)
C40 C35 C36 C37 -0.2(14)
C34 C35 C36 C37 -176.6(9)
C35 C36 C37 C38 0.7(14)
C35 C36 C37 S4 -178.4(7)
C29 S4 C37 C36 81.6(8)
Dy4 S4 C37 C36 -177.2(7)
C29 S4 C37 C38 -97.6(7)
Dy4 S4 C37 C38 3.7(7)
Dy4 O4 C38 C39 -179.3(6)
Dy1 O4 C38 C39 -3.0(11)
Dy4 O4 C38 C37 2.2(12)
Dy1 O4 C38 C37 178.5(6)
C36 C37 C38 O4 176.6(8)
S4 C37 C38 O4 -4.3(11)
C36 C37 C38 C39 -2.0(13)
S4 C37 C38 C39 177.1(6)
O4 C38 C39 C40 -175.6(8)
C37 C38 C39 C40 3.0(12)
O4 C38 C39 S1 3.2(11)
C37 C38 C39 S1 -178.2(6)
C7 S1 C39 C38 99.1(7)
Dy1 S1 C39 C38 -1.9(7)
C7 S1 C39 C40 -82.1(8)
Dy1 S1 C39 C40 176.9(7)
C36 C35 C40 C39 1.3(14)
C34 C35 C40 C39 177.8(9)
C38 C39 C40 C35 -2.8(14)
S1 C39 C40 C35 178.4(8)
Dy1 O10 C42 C43 0.0(19)
Dy1 O10 C42 C41 176.9(8)
O10 C42 C43 C44 3(2)
C41 C42 C43 C44 -173.5(14)
Dy1 O11 C44 C43 7.7(19)
Dy1 O11 C44 C45 171.9(8)
C42 C43 C44 O11 -7(2)
C42 C43 C44 C45 -171.0(13)
Dy2 O12 C47 C48 6.1(18)
Dy2 O12 C47 C46 -175.8(8)
O12 C47 C48 C49 -5(2)
C46 C47 C48 C49 176.5(15)
Dy2 O13 C49 C48 -14(2)
Dy2 O13 C49 C50 171.3(9)
C47 C48 C49 O13 9(3)
C47 C48 C49 C50 -175.9(15)
Dy3 O14 C52 C53 -9(2)
Dy3 O14 C52 C51 -173.0(10)
O14 C52 C53 C54 7(3)
C51 C52 C53 C54 170.5(17)
Dy3 O15 C54 C53 3(3)
Dy3 O15 C54 C55 -174.6(11)
C52 C53 C54 O15 -4(3)
C52 C53 C54 C55 172.6(17)
Dy4 O16 C57 C58 -11.8(17)
Dy4 O16 C57 C56 171.7(8)
O16 C57 C58 C59 3(2)
C56 C57 C58 C59 179.5(12)
Dy4 O17 C59 C58 11(2)
Dy4 O17 C59 C60 -176.8(10)
C57 C58 C59 O17 -3(2)
C57 C58 C59 C60 -174.3(14)
Dy5 O18 C62 C63 -16.1(18)
Dy5 O18 C62 C61 147.8(8)
O18 C62 C63 C64 -13(2)
C61 C62 C63 C64 -176.2(11)
Dy5 O19 C64 C63 19.5(14)
Dy5 O19 C64 C65 -161.0(8)
C62 C63 C64 O19 11.7(18)
C62 C63 C64 C65 -167.7(12)
Dy5 O20 C67 C68 -17.7(18)
Dy5 O20 C67 C66 163.8(6)
O20 C67 C68 C69 -6(2)
C66 C67 C68 C69 173.1(13)
Dy5 O21 C69 C68 20(2)
Dy5 O21 C69 C70 -156.8(9)
C67 C68 C69 O21 4(3)
C67 C68 C69 C70 -180.0(14)
